data_4117286
loop_
_publ_author_name
'Yan-Zhen Zheng'
'Marco Evangelisti'
'Floriana Tuna'
'Richard E. P. Winpenny'

_publ_section_title
;
 Co-Ln Mixed-Metal Phosphonate Grids and Cages as Molecular Magnetic
 Refrigerants
;
_journal_name_full 'Journal of the American Chemical Society'
_journal_page_first 1057
_journal_page_last 1065
_journal_paper_doi 10.1021/ja208367k
_journal_volume 134
_journal_year 2012
_chemical_formula_sum 'C112 H220 Co8 Dy8 N4 O72 P8'
_chemical_formula_weight 4794.12
_chemical_name_systematic
; 
 ? 
;
_space_group_IT_number 15
_symmetry_cell_setting monoclinic
_symmetry_space_group_name_Hall '-C 2yc'
_symmetry_space_group_name_H-M 'C 1 2/c 1'
_atom_sites_solution_hydrogens geom
_atom_sites_solution_primary direct
_atom_sites_solution_secondary difmap
_audit_creation_method SHELXL-97
_cell_angle_alpha 90.00
_cell_angle_beta 101.5460(10)
_cell_angle_gamma 90.00
_cell_formula_units_Z 4
_cell_length_a 35.6135(18)
_cell_length_b 20.6435(10)
_cell_length_c 24.9843(12)
_cell_measurement_temperature 100(2)
_cell_volume 17996.4(15)
_computing_cell_refinement 'Bruker SMART'
_computing_data_collection 'Bruker SMART'
_computing_data_reduction 'Bruker SAINT'
_computing_molecular_graphics 'Bruker SHELXTL'
_computing_publication_material 'Bruker SHELXTL'
_computing_structure_refinement 'SHELXL-97 (Sheldrick, 1997)'
_computing_structure_solution 'SHELXS-97 (Sheldrick, 1990)'
_diffrn_ambient_temperature 100(2)
_diffrn_measured_fraction_theta_full 0.999
_diffrn_measured_fraction_theta_max 0.999
_diffrn_measurement_device_type 'CCD area detector'
_diffrn_measurement_method 'phi and omega scans'
_diffrn_radiation_monochromator graphite
_diffrn_radiation_source 'fine-focus sealed tube'
_diffrn_radiation_type MoK\a
_diffrn_radiation_wavelength 0.71073
_diffrn_reflns_av_R_equivalents 0.0649
_diffrn_reflns_av_sigmaI/netI 0.0836
_diffrn_reflns_limit_h_max 42
_diffrn_reflns_limit_h_min -42
_diffrn_reflns_limit_k_max 24
_diffrn_reflns_limit_k_min -14
_diffrn_reflns_limit_l_max 29
_diffrn_reflns_limit_l_min -29
_diffrn_reflns_number 44426
_diffrn_reflns_theta_full 25.00
_diffrn_reflns_theta_max 25.00
_diffrn_reflns_theta_min 1.48
_exptl_absorpt_coefficient_mu 4.143
_exptl_absorpt_correction_T_max 0.6362
_exptl_absorpt_correction_T_min 0.1471
_exptl_absorpt_correction_type multi-scan
_exptl_absorpt_process_details SADABS
_exptl_crystal_colour purple
_exptl_crystal_density_diffrn 1.769
_exptl_crystal_description needle
_exptl_crystal_F_000 9440
_exptl_crystal_size_max 0.75
_exptl_crystal_size_mid 0.16
_exptl_crystal_size_min 0.12
_refine_diff_density_max 3.824
_refine_diff_density_min -4.421
_refine_diff_density_rms 0.210
_refine_ls_extinction_method none
_refine_ls_goodness_of_fit_ref 1.089
_refine_ls_hydrogen_treatment constr
_refine_ls_matrix_type full
_refine_ls_number_parameters 1353
_refine_ls_number_reflns 15859
_refine_ls_number_restraints 2254
_refine_ls_restrained_S_all 1.113
_refine_ls_R_factor_all 0.1642
_refine_ls_R_factor_gt 0.0962
_refine_ls_shift/su_max 0.001
_refine_ls_shift/su_mean 0.000
_refine_ls_structure_factor_coef Fsqd
_refine_ls_weighting_details 'calc w=1/[\s^2^(Fo^2^)+(0.0340P)^2^+1075.8903P] where P=(Fo^2^+2Fc^2^)/3'
_refine_ls_weighting_scheme calc
_refine_ls_wR_factor_gt 0.1910
_refine_ls_wR_factor_ref 0.2301
_reflns_number_gt 8960
_reflns_number_total 15859
_reflns_threshold_expression >2sigma(I)
_cod_data_source_file ja208367k_si_019.cif
_cod_data_source_block codym
_cod_database_code 4117286

loop_
_symmetry_equiv_pos_as_xyz
'x, y, z'
'-x, y, -z+1/2'
'x+1/2, y+1/2, z'
'-x+1/2, y+1/2, -z+1/2'
'-x, -y, -z'
'x, -y, z-1/2'
'-x+1/2, -y+1/2, -z'
'x+1/2, -y+1/2, z-1/2'

loop_
_atom_site_label
_atom_site_type_symbol
_atom_site_fract_x
_atom_site_fract_y
_atom_site_fract_z
_atom_site_U_iso_or_equiv
_atom_site_adp_type
_atom_site_occupancy
_atom_site_symmetry_multiplicity
_atom_site_calc_flag
_atom_site_refinement_flags
_atom_site_disorder_assembly
_atom_site_disorder_group
Dy1 Dy 0.55893(2) 1.66823(4) 0.83708(4) 0.0559(3) Uani 1 1 d U . .
Dy2 Dy 0.63316(3) 1.54161(7) 0.88909(4) 0.0922(5) Uani 1 1 d U A .
Dy3 Dy 0.65122(4) 1.29684(6) 0.82128(5) 0.0910(4) Uani 1 1 d DU . .
Dy4 Dy 0.58779(6) 1.16589(9) 0.78172(9) 0.0508(4) Uani 0.5279(18) 1 d PDU A 1
O34 O 0.5922(5) 1.2770(9) 0.7604(11) 0.062(2) Uani 0.5279(18) 1 d PDU A 1
H34D H 0.5890 1.2906 0.7213 0.075 Uiso 0.5279(18) 1 calc PR A 1
C81 C 0.6495(6) 1.1519(10) 0.8728(8) 0.094(3) Uani 0.5279(18) 1 d PDU A 1
C90 C 0.6829(6) 1.1277(11) 0.9155(9) 0.101(4) Uani 0.5279(18) 1 d PDU A 1
O22 O 0.6399(8) 1.2077(11) 0.8513(11) 0.086(2) Uani 0.5279(18) 1 d PDU A 1
O38 O 0.6244(6) 1.1073(13) 0.8528(9) 0.091(3) Uani 0.5279(18) 1 d PDU A 1
C88 C 0.6685(9) 1.0782(16) 0.9517(11) 0.113(7) Uani 0.5279(18) 1 d PDU A 1
H88A H 0.6489 1.0981 0.9688 0.170 Uiso 0.5279(18) 1 calc PR A 1
H88B H 0.6900 1.0635 0.9801 0.170 Uiso 0.5279(18) 1 calc PR A 1
H88C H 0.6575 1.0411 0.9295 0.170 Uiso 0.5279(18) 1 calc PR A 1
C85 C 0.7118(7) 1.0960(15) 0.8871(14) 0.108(6) Uani 0.5279(18) 1 d PDU A 1
H85A H 0.7218 1.1282 0.8647 0.161 Uiso 0.5279(18) 1 calc PR A 1
H85B H 0.6995 1.0607 0.8638 0.161 Uiso 0.5279(18) 1 calc PR A 1
H85C H 0.7330 1.0786 0.9145 0.161 Uiso 0.5279(18) 1 calc PR A 1
C91 C 0.7016(8) 1.1834(14) 0.9500(13) 0.113(7) Uani 0.5279(18) 1 d PDU A 1
H91A H 0.6826 1.2049 0.9674 0.169 Uiso 0.5279(18) 1 calc PRD A 1
H91B H 0.7117 1.2145 0.9268 0.169 Uiso 0.5279(18) 1 calc PR A 1
H91C H 0.7226 1.1670 0.9782 0.169 Uiso 0.5279(18) 1 calc PR A 1
O24 O 0.5455(8) 0.9753(12) 0.7489(14) 0.098(4) Uani 0.5279(18) 1 d PDU A 1
P4 P 0.5207(3) 1.1689(5) 0.8420(5) 0.063(2) Uani 0.5279(18) 1 d PDU A 1
O23 O 0.5512(7) 1.2209(13) 0.8357(11) 0.064(3) Uani 0.5279(18) 1 d PU A 1
O21 O 0.5345(7) 1.1048(10) 0.8145(9) 0.068(3) Uani 0.5279(18) 1 d PDU A 1
O36 O 0.4794(9) 1.1853(13) 0.8113(11) 0.058(4) Uani 0.5279(18) 1 d PU A 1
C55 C 0.5200(5) 1.1529(10) 0.9143(15) 0.068(4) Uani 0.5279(18) 1 d PDU A 1
C80 C 0.5077(9) 1.2150(15) 0.9384(11) 0.071(7) Uani 0.5279(18) 1 d PDU A 1
H80D H 0.5063 1.2077 0.9766 0.107 Uiso 0.5279(18) 1 calc PR A 1
H80E H 0.4825 1.2282 0.9177 0.107 Uiso 0.5279(18) 1 calc PR A 1
H80F H 0.5265 1.2492 0.9362 0.107 Uiso 0.5279(18) 1 calc PR A 1
C57 C 0.5602(9) 1.1332(16) 0.9421(11) 0.078(7) Uani 0.5279(18) 1 d PDU A 1
H57D H 0.5607 1.1231 0.9805 0.117 Uiso 0.5279(18) 1 calc PR A 1
H57E H 0.5780 1.1689 0.9398 0.117 Uiso 0.5279(18) 1 calc PR A 1
H57F H 0.5680 1.0949 0.9239 0.117 Uiso 0.5279(18) 1 calc PR A 1
C56 C 0.4915(9) 1.0987(14) 0.9158(14) 0.073(6) Uani 0.5279(18) 1 d PDU A 1
H56D H 0.4902 1.0891 0.9538 0.109 Uiso 0.5279(18) 1 calc PR A 1
H56E H 0.4997 1.0599 0.8987 0.109 Uiso 0.5279(18) 1 calc PR A 1
H56F H 0.4661 1.1121 0.8959 0.109 Uiso 0.5279(18) 1 calc PR A 1
O20 O 0.5873(9) 1.0594(11) 0.7533(13) 0.094(4) Uani 0.5279(18) 1 d PDU A 1
Dy4' Dy 0.56742(7) 1.16296(11) 0.75589(10) 0.0508(4) Uani 0.4721(18) 1 d PU . 2
O34' O 0.5885(9) 1.2738(13) 0.7720(13) 0.059(3) Uani 0.4721(18) 1 d PU A 2
H34E H 0.5857 1.2953 0.7355 0.070 Uiso 0.4721(18) 1 calc PR A 2
C81' C 0.6526(9) 1.1737(14) 0.8635(15) 0.093(3) Uani 0.4721(18) 1 d PDU A 2
O22' O 0.6200(8) 1.1748(16) 0.8299(12) 0.083(2) Uani 0.4721(18) 1 d PDU A 2
O38' O 0.6805(8) 1.2131(15) 0.8821(13) 0.097(3) Uani 0.4721(18) 1 d PDU A 2
C90' C 0.6681(7) 1.1082(14) 0.8830(10) 0.100(3) Uani 0.4721(18) 1 d PDU A 2
C91' C 0.6365(11) 1.0613(16) 0.8876(19) 0.109(7) Uani 0.4721(18) 1 d PDU A 2
H91D H 0.6476 1.0194 0.9008 0.163 Uiso 0.4721(18) 1 calc PR A 2
H91E H 0.6197 1.0557 0.8517 0.163 Uiso 0.4721(18) 1 calc PR A 2
H91F H 0.6215 1.0784 0.9135 0.163 Uiso 0.4721(18) 1 calc PR A 2
C85' C 0.6910(12) 1.079(2) 0.8446(16) 0.112(7) Uani 0.4721(18) 1 d PDU A 2
H85D H 0.6966 1.0331 0.8546 0.169 Uiso 0.4721(18) 1 calc PR A 2
H85E H 0.7151 1.1023 0.8472 0.169 Uiso 0.4721(18) 1 calc PR A 2
H85F H 0.6763 1.0809 0.8071 0.169 Uiso 0.4721(18) 1 calc PR A 2
C88' C 0.6942(11) 1.112(2) 0.9386(13) 0.113(6) Uani 0.4721(18) 1 d PDU A 2
H88D H 0.7021 1.0684 0.9514 0.169 Uiso 0.4721(18) 1 calc PR A 2
H88E H 0.6805 1.1326 0.9645 0.169 Uiso 0.4721(18) 1 calc PR A 2
H88F H 0.7169 1.1379 0.9361 0.169 Uiso 0.4721(18) 1 calc PR A 2
P4' P 0.5007(4) 1.1676(6) 0.8168(5) 0.058(2) Uani 0.4721(18) 1 d PDU . 2
O23' O 0.5326(8) 1.2188(13) 0.8162(12) 0.061(3) Uani 0.4721(18) 1 d PU A 2
O36' O 0.4591(9) 1.1867(11) 0.7848(12) 0.052(4) Uani 0.4721(18) 1 d PU . 2
O21' O 0.5161(8) 1.1102(13) 0.7904(12) 0.064(3) Uani 0.4721(18) 1 d PU A 2
C55' C 0.4984(6) 1.1496(10) 0.8871(16) 0.067(4) Uani 0.4721(18) 1 d PDU A 2
C56' C 0.4687(9) 1.0945(16) 0.8882(14) 0.067(6) Uani 0.4721(18) 1 d PDU A 2
H56A H 0.4672 1.0850 0.9261 0.101 Uiso 0.4721(18) 1 calc PR A 2
H56B H 0.4767 1.0555 0.8711 0.101 Uiso 0.4721(18) 1 calc PR A 2
H56C H 0.4435 1.1084 0.8680 0.101 Uiso 0.4721(18) 1 calc PR A 2
C57' C 0.5387(10) 1.1276(17) 0.9183(12) 0.075(6) Uani 0.4721(18) 1 d PDU A 2
H57A H 0.5375 1.1174 0.9562 0.113 Uiso 0.4721(18) 1 calc PR A 2
H57B H 0.5572 1.1625 0.9176 0.113 Uiso 0.4721(18) 1 calc PR A 2
H57C H 0.5467 1.0890 0.9006 0.113 Uiso 0.4721(18) 1 calc PR A 2
C80' C 0.4858(10) 1.2117(17) 0.9144(12) 0.071(7) Uani 0.4721(18) 1 d PDU A 2
H80A H 0.4840 1.2019 0.9522 0.107 Uiso 0.4721(18) 1 calc PR A 2
H80B H 0.4608 1.2261 0.8940 0.107 Uiso 0.4721(18) 1 calc PR A 2
H80C H 0.5048 1.2460 0.9142 0.107 Uiso 0.4721(18) 1 calc PR A 2
O24' O 0.5342(7) 0.9927(17) 0.7167(15) 0.096(4) Uani 0.4721(18) 1 d PDU A 2
O20' O 0.5707(11) 1.0674(10) 0.7250(16) 0.095(4) Uani 0.4721(18) 1 d PDU A 2
Co1 Co 0.56173(6) 1.51688(11) 0.77443(9) 0.0454(5) Uani 1 1 d U . .
Co2 Co 0.5000 1.78728(18) 0.7500 0.0816(13) Uani 1 2 d SU . .
Co3 Co 0.55208(8) 1.31535(12) 0.81068(11) 0.0642(7) Uani 1 1 d DU . .
Co4 Co 0.70889(9) 1.4213(2) 0.90852(14) 0.1175(14) Uani 1 1 d U . .
Co5 Co 0.5000 1.0455(2) 0.7500 0.1178(16) Uani 1 2 d SDU . .
P1 P 0.54272(13) 1.6656(2) 0.7122(2) 0.0511(10) Uani 1 1 d U A .
P2 P 0.65603(15) 1.4675(3) 0.7946(2) 0.0693(13) Uani 1 1 d U . .
P3 P 0.6269(6) 1.3808(10) 0.9155(8) 0.0873(15) Uani 0.50 1 d PU A 1
P3' P 0.6213(6) 1.3618(10) 0.9094(9) 0.0873(15) Uani 0.50 1 d PU A 2
O2 O 0.5604(3) 1.6131(5) 0.7536(5) 0.0493(19) Uani 1 1 d U A .
O3 O 0.5677(3) 1.5566(6) 0.8517(5) 0.0595(18) Uani 1 1 d U A .
H3D H 0.5502 1.5371 0.8741 0.071 Uiso 1 1 calc R . .
O4 O 0.5429(3) 1.7256(6) 0.7490(5) 0.061(2) Uani 1 1 d U A .
O5 O 0.6210(3) 1.5100(7) 0.7950(5) 0.066(2) Uani 1 1 d U A .
O6 O 0.5037(3) 1.6489(5) 0.6802(5) 0.048(2) Uani 1 1 d U . .
O7 O 0.6140(4) 1.4421(8) 0.9055(5) 0.085(2) Uani 1 1 d U . .
O9 O 0.6467(3) 1.3957(7) 0.7862(5) 0.066(2) Uani 1 1 d U A .
O10 O 0.5645(4) 1.6592(8) 0.9284(6) 0.084(3) Uani 1 1 d DU A .
O46 O 0.6019(4) 1.3266(7) 0.8681(5) 0.077(2) Uani 1 1 d U A .
O45 O 0.6813(4) 1.4821(8) 0.8511(5) 0.083(2) Uani 1 1 d U A .
C21 C 0.5734(6) 1.6788(11) 0.6634(9) 0.075(4) Uani 1 1 d U . .
O13 O 0.5513(5) 1.7723(8) 0.8597(7) 0.099(3) Uani 1 1 d U A .
C24 C 0.6817(6) 1.4946(12) 0.7423(9) 0.079(4) Uani 1 1 d U A .
O14 O 0.6705(10) 1.3678(19) 0.9115(15) 0.090(3) Uani 0.5279(18) 1 d PU A 1
O14' O 0.6610(11) 1.347(2) 0.9045(17) 0.091(2) Uani 0.4721(18) 1 d PU A 2
O16 O 0.7155(5) 1.3068(10) 0.8383(8) 0.114(3) Uani 1 1 d DU A .
C27 C 0.5286(6) 1.6345(13) 1.0148(9) 0.093(6) Uani 1 1 d U A .
H27A H 0.5217 1.6313 1.0507 0.140 Uiso 1 1 calc R . .
H27B H 0.5133 1.6038 0.9896 0.140 Uiso 1 1 calc R . .
H27C H 0.5237 1.6786 1.0007 0.140 Uiso 1 1 calc R . .
O11 O 0.6110(4) 1.5867(9) 0.9592(6) 0.099(3) Uani 1 1 d DU . .
C29 C 0.5456(9) 1.8737(13) 0.9034(13) 0.111(4) Uani 1 1 d U A .
O17 O 0.7530(4) 1.3783(10) 0.8903(8) 0.118(4) Uani 1 1 d DU A .
C34 C 0.6561(6) 1.4845(12) 0.6871(8) 0.086(5) Uani 1 1 d U . .
H34A H 0.6696 1.4979 0.6584 0.129 Uiso 1 1 calc R A .
H34B H 0.6327 1.5104 0.6845 0.129 Uiso 1 1 calc R . .
H34C H 0.6493 1.4386 0.6824 0.129 Uiso 1 1 calc R . .
O19 O 0.6670(5) 1.2444(8) 0.7484(7) 0.092(3) Uani 1 1 d U A .
O18 O 0.6166(9) 1.1687(15) 0.7077(12) 0.081(4) Uani 0.5279(18) 1 d PU A 1
O18' O 0.6354(9) 1.1666(17) 0.7332(14) 0.081(4) Uani 0.4721(18) 1 d PU A 2
C38 C 0.5575(6) 1.7337(10) 0.6257(9) 0.082(5) Uani 1 1 d U A .
H38A H 0.5740 1.7410 0.5994 0.123 Uiso 1 1 calc R . .
H38B H 0.5564 1.7731 0.6472 0.123 Uiso 1 1 calc R . .
H38C H 0.5316 1.7225 0.6062 0.123 Uiso 1 1 calc R . .
O15 O 0.7348(5) 1.4711(12) 0.9736(7) 0.136(4) Uani 1 1 d DU A .
C47 C 0.5745(6) 1.6158(10) 0.6323(8) 0.076(5) Uani 1 1 d U A .
H47A H 0.5910 1.6212 0.6055 0.114 Uiso 1 1 calc R . .
H47B H 0.5485 1.6045 0.6133 0.114 Uiso 1 1 calc R . .
H47C H 0.5847 1.5812 0.6579 0.114 Uiso 1 1 calc R . .
C46 C 0.5729(10) 1.9227(13) 0.8860(13) 0.138(7) Uani 1 1 d U . .
H46A H 0.5812 1.9537 0.9157 0.207 Uiso 1 1 calc R . .
H46B H 0.5598 1.9457 0.8533 0.207 Uiso 1 1 calc R . .
H46C H 0.5953 1.9000 0.8780 0.207 Uiso 1 1 calc R . .
O12 O 0.5080(13) 1.843(3) 0.808(2) 0.090(5) Uani 0.5279(18) 1 d PU A 1
O12' O 0.5190(15) 1.843(3) 0.818(3) 0.090(5) Uani 0.4721(18) 1 d PU A 2
C53 C 0.5811(15) 1.621(3) 0.9699(15) 0.089(3) Uani 0.5279(18) 1 d PDU A 1
C53' C 0.5839(19) 1.622(4) 0.959(2) 0.090(3) Uani 0.4721(18) 1 d PDU A 2
C54 C 0.6256(8) 1.2748(15) 0.9865(10) 0.153(8) Uani 1 1 d U A .
H54A H 0.6196 1.2600 1.0211 0.229 Uiso 1 1 calc R . .
H54B H 0.6528 1.2679 0.9869 0.229 Uiso 1 1 calc RD . .
H54C H 0.6102 1.2503 0.9563 0.229 Uiso 1 1 calc R . .
C58 C 0.6431(7) 1.3842(18) 1.0232(9) 0.142(8) Uani 1 1 d U A .
H58A H 0.6410 1.3688 1.0596 0.213 Uiso 1 1 calc R . .
H58B H 0.6354 1.4298 1.0193 0.213 Uiso 1 1 calc R . .
H58C H 0.6697 1.3799 1.0187 0.213 Uiso 1 1 calc R . .
C59 C 0.7476(6) 1.3299(12) 0.8599(10) 0.123(3) Uani 1 1 d DU . .
C60 C 0.6166(8) 1.3435(19) 0.9792(10) 0.138(7) Uani 1 1 d U . .
C61 C 0.5104(9) 1.9096(14) 0.9096(13) 0.140(7) Uani 1 1 d U . .
H61A H 0.5167 1.9401 0.9401 0.210 Uiso 1 1 calc R . .
H61B H 0.4911 1.8788 0.9169 0.210 Uiso 1 1 calc R . .
H61C H 0.5002 1.9334 0.8759 0.210 Uiso 1 1 calc R . .
C62 C 0.5743(8) 1.3554(18) 0.9812(10) 0.145(8) Uani 1 1 d U A .
H62A H 0.5685 1.3354 1.0141 0.218 Uiso 1 1 calc R . .
H62B H 0.5580 1.3362 0.9488 0.218 Uiso 1 1 calc R . .
H62C H 0.5695 1.4021 0.9818 0.218 Uiso 1 1 calc R . .
C63 C 0.6526(7) 1.2015(12) 0.7139(11) 0.088(3) Uani 1 1 d U . .
C71 C 0.5332(9) 1.8262(13) 0.8533(12) 0.095(4) Uani 1 1 d U . .
C74 C 0.5636(9) 1.8389(13) 0.9540(11) 0.122(7) Uani 1 1 d U . .
H74A H 0.5707 1.8701 0.9838 0.183 Uiso 1 1 calc R A .
H74B H 0.5866 1.8162 0.9480 0.183 Uiso 1 1 calc R . .
H74C H 0.5454 1.8075 0.9635 0.183 Uiso 1 1 calc R . .
C82 C 0.7027(7) 1.1418(12) 0.6825(11) 0.108(6) Uani 1 1 d U . .
H82A H 0.7216 1.1593 0.7131 0.162 Uiso 1 1 calc R A .
H82B H 0.7154 1.1317 0.6521 0.162 Uiso 1 1 calc R . .
H82C H 0.6914 1.1022 0.6941 0.162 Uiso 1 1 calc R . .
C87 C 0.6422(7) 1.1648(13) 0.6170(11) 0.106(6) Uani 1 1 d U . .
H87A H 0.6214 1.1962 0.6061 0.158 Uiso 1 1 calc R A .
H87B H 0.6317 1.1243 0.6284 0.158 Uiso 1 1 calc R . .
H87C H 0.6545 1.1562 0.5861 0.158 Uiso 1 1 calc R . .
C48 C 0.6386(6) 0.9728(12) 0.7522(12) 0.150(7) Uani 1 1 d DU . .
H48A H 0.6579 0.9440 0.7419 0.225 Uiso 1 1 calc R . .
H48B H 0.6369 0.9647 0.7903 0.225 Uiso 1 1 calc R . .
H48C H 0.6459 1.0180 0.7481 0.225 Uiso 1 1 calc R . .
C92 C 0.7181(6) 1.4536(12) 0.7468(9) 0.088(6) Uani 1 1 d U . .
H92A H 0.7320 1.4670 0.7185 0.133 Uiso 1 1 calc R A .
H92B H 0.7111 1.4078 0.7419 0.133 Uiso 1 1 calc R . .
H92C H 0.7345 1.4599 0.7829 0.133 Uiso 1 1 calc R . .
C93 C 0.5823(7) 1.5581(14) 1.0514(10) 0.112(6) Uani 1 1 d U A .
H93A H 0.5731 1.5586 1.0858 0.167 Uiso 1 1 calc R . .
H93B H 0.6103 1.5553 1.0591 0.167 Uiso 1 1 calc R . .
H93C H 0.5716 1.5204 1.0297 0.167 Uiso 1 1 calc R . .
C95 C 0.6878(7) 1.2550(11) 0.6489(10) 0.093(6) Uani 1 1 d U . .
H95A H 0.7070 1.2707 0.6799 0.140 Uiso 1 1 calc R A .
H95B H 0.6673 1.2872 0.6395 0.140 Uiso 1 1 calc R . .
H95C H 0.7000 1.2481 0.6174 0.140 Uiso 1 1 calc R . .
C97 C 0.6712(7) 1.1919(12) 0.6639(11) 0.093(4) Uani 1 1 d U A .
C100 C 0.5699(6) 1.6191(14) 1.0199(9) 0.092(3) Uani 1 1 d U . .
C103 C 0.6135(6) 1.6960(13) 0.6950(10) 0.101(6) Uani 1 1 d U A .
H10A H 0.6306 1.7032 0.6693 0.152 Uiso 1 1 calc R . .
H10B H 0.6234 1.6603 0.7197 0.152 Uiso 1 1 calc R . .
H10C H 0.6122 1.7355 0.7164 0.152 Uiso 1 1 calc R . .
C50 C 0.5712(6) 1.0061(9) 0.7320(9) 0.100(3) Uani 1 1 d DU . .
C146 C 0.6916(7) 1.5652(12) 0.7510(11) 0.104(6) Uani 1 1 d U . .
H14A H 0.7055 1.5798 0.7231 0.157 Uiso 1 1 calc R A .
H14B H 0.7078 1.5711 0.7873 0.157 Uiso 1 1 calc R . .
H14C H 0.6681 1.5905 0.7484 0.157 Uiso 1 1 calc R . .
C150 C 0.5931(7) 1.6772(15) 1.0525(10) 0.119(7) Uani 1 1 d U A .
H15A H 0.5871 1.6800 1.0890 0.178 Uiso 1 1 calc R . .
H15B H 0.5860 1.7178 1.0328 0.178 Uiso 1 1 calc R . .
H15C H 0.6207 1.6696 1.0558 0.178 Uiso 1 1 calc R . .
O25 O 0.6205(6) 1.6684(16) 0.8505(14) 0.089(2) Uani 0.5279(18) 1 d PDU A 1
O26 O 0.6810(7) 1.6409(17) 0.8754(12) 0.109(3) Uani 0.5279(18) 1 d PDU A 1
C75 C 0.6560(7) 1.6864(13) 0.8602(15) 0.102(3) Uani 0.5279(18) 1 d PDU A 1
C4 C 0.6677(6) 1.7561(14) 0.8682(10) 0.107(4) Uani 0.5279(18) 1 d PDU A 1
C36 C 0.6441(11) 1.7947(19) 0.8213(15) 0.119(7) Uani 0.5279(18) 1 d PDU A 1
H36A H 0.6493 1.7788 0.7866 0.179 Uiso 0.5279(18) 1 calc PR A 1
H36B H 0.6511 1.8406 0.8257 0.179 Uiso 0.5279(18) 1 calc PR A 1
H36C H 0.6168 1.7896 0.8215 0.179 Uiso 0.5279(18) 1 calc PR A 1
C37 C 0.7102(9) 1.761(2) 0.8678(15) 0.110(6) Uani 0.5279(18) 1 d PDU A 1
H37A H 0.7152 1.7419 0.8339 0.165 Uiso 0.5279(18) 1 calc PR A 1
H37B H 0.7248 1.7371 0.8991 0.165 Uiso 0.5279(18) 1 calc PR A 1
H37C H 0.7180 1.8064 0.8701 0.165 Uiso 0.5279(18) 1 calc PR A 1
C77 C 0.6593(10) 1.778(2) 0.9228(15) 0.109(6) Uani 0.5279(18) 1 d PDU A 1
H77A H 0.6741 1.7515 0.9522 0.163 Uiso 0.5279(18) 1 calc PR A 1
H77B H 0.6319 1.7730 0.9224 0.163 Uiso 0.5279(18) 1 calc PR A 1
H77C H 0.6666 1.8236 0.9290 0.163 Uiso 0.5279(18) 1 calc PR A 1
O25' O 0.6281(8) 1.6452(18) 0.8531(16) 0.087(2) Uani 0.4721(18) 1 d PDU A 2
O26' O 0.6834(9) 1.6153(19) 0.9033(14) 0.109(3) Uani 0.4721(18) 1 d PDU A 2
C75' C 0.6603(9) 1.6621(19) 0.8835(15) 0.103(3) Uani 0.4721(18) 1 d PDU A 2
C4' C 0.6827(8) 1.7240(18) 0.8901(11) 0.108(4) Uani 0.4721(18) 1 d PDU A 2
C77' C 0.6789(12) 1.745(2) 0.9427(17) 0.111(7) Uani 0.4721(18) 1 d PDU A 2
H77D H 0.6909 1.7879 0.9502 0.166 Uiso 0.4721(18) 1 calc PR A 2
H77E H 0.6914 1.7142 0.9703 0.166 Uiso 0.4721(18) 1 calc PR A 2
H77F H 0.6516 1.7483 0.9441 0.166 Uiso 0.4721(18) 1 calc PR A 2
C37' C 0.7199(10) 1.703(3) 0.8860(18) 0.121(7) Uani 0.4721(18) 1 d PDU A 2
H37D H 0.7378 1.7397 0.8930 0.181 Uiso 0.4721(18) 1 calc PR A 2
H37E H 0.7194 1.6863 0.8491 0.181 Uiso 0.4721(18) 1 calc PR A 2
H37F H 0.7284 1.6689 0.9129 0.181 Uiso 0.4721(18) 1 calc PR A 2
C36' C 0.6633(13) 1.762(2) 0.8459(17) 0.114(6) Uani 0.4721(18) 1 d PDU A 2
H36D H 0.6729 1.8066 0.8500 0.171 Uiso 0.4721(18) 1 calc PR A 2
H36E H 0.6358 1.7617 0.8457 0.171 Uiso 0.4721(18) 1 calc PR A 2
H36F H 0.6678 1.7439 0.8115 0.171 Uiso 0.4721(18) 1 calc PR A 2
C127 C 0.7826(6) 1.2953(11) 0.8459(9) 0.131(3) Uani 0.5279(18) 1 d PDU A 1
C39 C 0.8179(8) 1.331(2) 0.872(2) 0.134(6) Uani 0.5279(18) 1 d PDU A 1
H39A H 0.8294 1.3518 0.8441 0.201 Uiso 0.5279(18) 1 calc PR A 1
H39B H 0.8363 1.3011 0.8936 0.201 Uiso 0.5279(18) 1 calc PR A 1
H39C H 0.8111 1.3647 0.8966 0.201 Uiso 0.5279(18) 1 calc PR A 1
C2 C 0.7782(14) 1.296(2) 0.7849(12) 0.141(6) Uani 0.5279(18) 1 d PDU A 1
H2A H 0.7525 1.2806 0.7679 0.212 Uiso 0.5279(18) 1 calc PR A 1
H2B H 0.7974 1.2673 0.7742 0.212 Uiso 0.5279(18) 1 calc PR A 1
H2C H 0.7817 1.3401 0.7725 0.212 Uiso 0.5279(18) 1 calc PR A 1
C3 C 0.7830(7) 1.2276(11) 0.8668(11) 0.138(5) Uani 0.5279(18) 1 d PDU A 1
H3A H 0.8044 1.2039 0.8567 0.207 Uiso 0.5279(18) 1 calc PR A 1
H3B H 0.7589 1.2061 0.8508 0.207 Uiso 0.5279(18) 1 calc PR A 1
H3C H 0.7861 1.2283 0.9067 0.207 Uiso 0.5279(18) 1 calc PR A 1
C227 C 0.7826(6) 1.2953(11) 0.8459(9) 0.131(3) Uani 0.4721(18) 1 d PDU A 2
C2' C 0.7862(17) 1.296(2) 0.797(2) 0.141(6) Uani 0.4721(18) 1 d PDU A 2
H2D H 0.7623 1.2811 0.7738 0.211 Uiso 0.4721(18) 1 calc PR A 2
H2E H 0.8072 1.2668 0.7929 0.211 Uiso 0.4721(18) 1 calc PR A 2
H2F H 0.7920 1.3399 0.7869 0.211 Uiso 0.4721(18) 1 calc PR A 2
C39' C 0.8194(14) 1.317(3) 0.882(2) 0.134(7) Uani 0.4721(18) 1 d PDU A 2
H39D H 0.8409 1.2927 0.8729 0.200 Uiso 0.4721(18) 1 calc PR A 2
H39E H 0.8182 1.3103 0.9202 0.200 Uiso 0.4721(18) 1 calc PR A 2
H39F H 0.8232 1.3636 0.8756 0.200 Uiso 0.4721(18) 1 calc PR A 2
C3' C 0.7830(7) 1.2276(11) 0.8668(11) 0.138(5) Uani 0.4721(18) 1 d PDU A 2
HD H 0.8038 1.2033 0.8554 0.207 Uiso 0.4721(18) 1 calc PR A 2
HE H 0.7584 1.2067 0.8520 0.207 Uiso 0.4721(18) 1 calc PR A 2
HF H 0.7872 1.2282 0.9068 0.207 Uiso 0.4721(18) 1 calc PR A 2
C44 C 0.6028(8) 0.9713(12) 0.6584(10) 0.151(7) Uani 1 1 d DU . .
H44A H 0.6219 0.9422 0.6480 0.227 Uiso 1 1 calc R A .
H44B H 0.6101 1.0163 0.6536 0.227 Uiso 1 1 calc R . .
H44C H 0.5777 0.9627 0.6352 0.227 Uiso 1 1 calc R . .
C45 C 0.6009(7) 0.9601(9) 0.7164(8) 0.119(4) Uani 1 1 d DU A .
C43 C 0.5891(8) 0.8919(9) 0.7237(11) 0.137(7) Uani 1 1 d DU . .
H43A H 0.6078 0.8623 0.7131 0.205 Uiso 1 1 calc R A .
H43B H 0.5638 0.8841 0.7008 0.205 Uiso 1 1 calc R . .
H43C H 0.5879 0.8847 0.7621 0.205 Uiso 1 1 calc R . .
N1 N 0.5619(9) 1.4096(15) 0.7232(13) 0.060(4) Uani 0.50 1 d PU . 1
O31 O 0.5675(9) 1.3591(15) 0.6948(13) 0.072(5) Uani 0.50 1 d PU . 1
O32 O 0.5585(7) 1.4041(12) 0.7731(11) 0.061(3) Uani 0.50 1 d PU A 1
O33 O 0.5626(8) 1.4656(13) 0.7039(10) 0.056(4) Uani 0.50 1 d PU A 1
N2 N 0.4823(11) 1.3372(16) 0.8103(16) 0.076(4) Uani 0.50 1 d PU . 1
O28 O 0.5103(11) 1.3430(14) 0.8517(16) 0.072(4) Uani 0.50 1 d PU A 1
O29 O 0.4895(8) 1.3221(11) 0.7634(11) 0.069(4) Uani 0.50 1 d PU . 1
O30 O 0.4491(10) 1.3458(17) 0.8188(15) 0.086(6) Uani 0.50 1 d PU . 1
N1' N 0.5274(10) 1.4227(16) 0.8434(14) 0.069(4) Uani 0.50 1 d PU . 2
O31' O 0.5164(10) 1.4651(15) 0.8691(14) 0.082(5) Uani 0.50 1 d PU . 2
O32' O 0.5481(7) 1.4280(12) 0.8055(11) 0.063(3) Uani 0.50 1 d PU A 2
O33' O 0.5203(10) 1.3666(15) 0.8580(15) 0.069(4) Uani 0.50 1 d PU A 2
N2' N 0.5106(10) 1.4959(15) 0.6841(13) 0.062(4) Uani 0.50 1 d PU . 2
O28' O 0.4959(7) 1.5115(10) 0.7262(9) 0.054(5) Uani 0.50 1 d PU . 2
O29' O 0.5474(8) 1.4941(12) 0.6923(10) 0.058(4) Uani 0.50 1 d PU A 2
O30' O 0.4915(9) 1.4951(14) 0.6333(13) 0.076(6) Uani 0.50 1 d PU . 2
O8 O 0.6818(11) 1.512(3) 0.9671(17) 0.127(4) Uani 0.5279(18) 1 d PDU A 1
C42 C 0.7159(10) 1.515(2) 0.988(2) 0.132(4) Uani 0.5279(18) 1 d PDU A 1
C32 C 0.7298(6) 1.5522(17) 1.0395(19) 0.137(4) Uani 0.5279(18) 1 d PDU A 1
C51 C 0.7249(10) 1.5113(19) 1.0873(17) 0.149(7) Uani 0.5279(18) 1 d PDU A 1
H51A H 0.7401 1.4716 1.0881 0.223 Uiso 0.5279(18) 1 calc PR A 1
H51B H 0.6978 1.5000 1.0838 0.223 Uiso 0.5279(18) 1 calc PR A 1
H51C H 0.7335 1.5356 1.1212 0.223 Uiso 0.5279(18) 1 calc PR A 1
C40 C 0.7053(11) 1.6127(14) 1.0377(16) 0.146(7) Uani 0.5279(18) 1 d PDU A 1
H40A H 0.6788 1.6003 1.0381 0.219 Uiso 0.5279(18) 1 calc PR A 1
H40B H 0.7061 1.6372 1.0043 0.219 Uiso 0.5279(18) 1 calc PR A 1
H40C H 0.7153 1.6398 1.0697 0.219 Uiso 0.5279(18) 1 calc PR A 1
C41 C 0.7712(5) 1.5701(15) 1.0426(10) 0.143(5) Uani 0.5279(18) 1 d PDU A 1
H41A H 0.7854 1.5320 1.0342 0.215 Uiso 0.5279(18) 1 calc PR A 1
H41B H 0.7823 1.5853 1.0796 0.215 Uiso 0.5279(18) 1 calc PR A 1
H41C H 0.7729 1.6046 1.0162 0.215 Uiso 0.5279(18) 1 calc PR A 1
O8' O 0.6812(12) 1.536(3) 0.9560(19) 0.125(4) Uani 0.4721(18) 1 d PDU A 2
C51' C 0.7125(13) 1.562(3) 1.0759(17) 0.140(6) Uani 0.4721(18) 1 d PDU A 2
H51D H 0.7199 1.5192 1.0910 0.210 Uiso 0.4721(18) 1 calc PR A 2
H51E H 0.6844 1.5650 1.0661 0.210 Uiso 0.4721(18) 1 calc PR A 2
H51F H 0.7222 1.5953 1.1034 0.210 Uiso 0.4721(18) 1 calc PR A 2
C32' C 0.7290(7) 1.573(2) 1.0261(18) 0.137(4) Uani 0.4721(18) 1 d PDU A 2
C40' C 0.7184(14) 1.641(2) 1.007(2) 0.145(8) Uani 0.4721(18) 1 d PDU A 2
H40D H 0.7310 1.6521 0.9773 0.217 Uiso 0.4721(18) 1 calc PR A 2
H40E H 0.7266 1.6710 1.0378 0.217 Uiso 0.4721(18) 1 calc PR A 2
H40F H 0.6905 1.6439 0.9950 0.217 Uiso 0.4721(18) 1 calc PR A 2
C42' C 0.7135(11) 1.523(4) 0.981(2) 0.132(4) Uani 0.4721(18) 1 d PDU A 2
C41' C 0.7712(5) 1.5701(15) 1.0426(10) 0.143(5) Uani 0.4721(18) 1 d PDU A 2
H41D H 0.7828 1.5821 1.0116 0.215 Uiso 0.4721(18) 1 calc PR A 2
H41E H 0.7789 1.5259 1.0543 0.215 Uiso 0.4721(18) 1 calc PR A 2
H41F H 0.7799 1.6001 1.0729 0.215 Uiso 0.4721(18) 1 calc PR A 2

loop_
_atom_site_aniso_label
_atom_site_aniso_U_11
_atom_site_aniso_U_22
_atom_site_aniso_U_33
_atom_site_aniso_U_23
_atom_site_aniso_U_13
_atom_site_aniso_U_12
Dy1 0.0487(5) 0.0566(5) 0.0712(6) -0.0225(5) 0.0332(4) -0.0116(4)
Dy2 0.0456(5) 0.1689(12) 0.0606(6) -0.0416(7) 0.0073(5) 0.0392(7)
Dy3 0.0971(8) 0.1161(10) 0.0753(7) 0.0330(7) 0.0545(6) 0.0663(7)
Dy4 0.0551(11) 0.0426(6) 0.0645(12) 0.0041(8) 0.0357(8) 0.0126(9)
O34 0.096(6) 0.049(4) 0.060(7) 0.016(4) 0.059(4) 0.025(4)
C81 0.086(5) 0.112(5) 0.089(6) 0.024(5) 0.027(4) 0.052(4)
C90 0.096(7) 0.116(8) 0.092(8) 0.027(7) 0.022(6) 0.053(7)
O22 0.074(5) 0.108(5) 0.079(6) 0.013(4) 0.022(4) 0.042(4)
O38 0.086(6) 0.103(5) 0.091(6) 0.031(5) 0.035(5) 0.056(5)
C88 0.106(15) 0.129(14) 0.108(14) 0.037(11) 0.027(11) 0.045(12)
C85 0.096(11) 0.127(12) 0.103(12) 0.023(11) 0.024(9) 0.057(10)
C91 0.113(15) 0.120(13) 0.104(14) 0.020(11) 0.018(11) 0.048(12)
O24 0.125(8) 0.069(7) 0.118(9) -0.006(7) 0.068(7) 0.007(6)
P4 0.078(4) 0.051(3) 0.076(5) 0.031(3) 0.055(4) 0.037(3)
O23 0.076(6) 0.057(4) 0.076(8) 0.030(5) 0.057(6) 0.036(4)
O21 0.086(6) 0.049(5) 0.089(8) 0.044(5) 0.064(5) 0.042(5)
O36 0.065(5) 0.053(6) 0.063(6) 0.001(5) 0.028(4) 0.012(4)
C55 0.076(11) 0.067(9) 0.074(7) 0.032(8) 0.046(7) 0.030(9)
C80 0.083(16) 0.072(11) 0.072(13) 0.025(11) 0.049(13) 0.027(12)
C57 0.080(13) 0.083(15) 0.080(12) 0.025(13) 0.038(11) 0.029(12)
C56 0.082(13) 0.072(11) 0.078(13) 0.032(11) 0.049(11) 0.024(11)
O20 0.127(9) 0.052(5) 0.128(9) -0.007(6) 0.084(7) 0.015(6)
Dy4' 0.0551(11) 0.0426(6) 0.0645(12) 0.0041(8) 0.0357(8) 0.0126(9)
O34' 0.095(6) 0.045(5) 0.055(8) 0.019(5) 0.060(4) 0.027(4)
C81' 0.085(6) 0.113(4) 0.085(6) 0.023(5) 0.026(5) 0.050(5)
O22' 0.076(4) 0.103(4) 0.077(5) 0.025(4) 0.033(4) 0.053(4)
O38' 0.088(6) 0.116(6) 0.090(7) 0.017(5) 0.023(5) 0.051(5)
C90' 0.092(7) 0.115(5) 0.095(7) 0.028(6) 0.026(6) 0.054(5)
C91' 0.102(12) 0.117(11) 0.109(15) 0.033(13) 0.025(11) 0.049(10)
C85' 0.103(14) 0.128(14) 0.110(13) 0.016(14) 0.028(11) 0.060(12)
C88' 0.109(11) 0.125(12) 0.103(10) 0.027(10) 0.020(9) 0.050(10)
P4' 0.073(5) 0.044(4) 0.072(6) 0.031(4) 0.048(4) 0.035(4)
O23' 0.074(6) 0.048(4) 0.076(7) 0.031(5) 0.055(5) 0.040(4)
O36' 0.077(6) 0.031(8) 0.062(8) 0.015(7) 0.050(7) 0.032(6)
O21' 0.080(6) 0.046(5) 0.082(7) 0.039(5) 0.057(5) 0.038(4)
C55' 0.077(9) 0.063(8) 0.074(7) 0.032(7) 0.048(6) 0.033(8)
C56' 0.078(14) 0.068(12) 0.069(15) 0.038(12) 0.044(12) 0.030(11)
C57' 0.078(12) 0.076(13) 0.081(11) 0.030(12) 0.036(10) 0.033(11)
C80' 0.085(16) 0.072(11) 0.071(13) 0.026(12) 0.050(13) 0.032(12)
O24' 0.112(6) 0.078(5) 0.105(6) -0.007(4) 0.042(5) 0.008(4)
O20' 0.130(9) 0.051(6) 0.131(10) -0.004(7) 0.090(7) 0.018(6)
Co1 0.0427(12) 0.0492(13) 0.0471(13) -0.0075(10) 0.0155(10) 0.0009(10)
Co2 0.099(3) 0.039(2) 0.126(4) 0.000 0.068(3) 0.000
Co3 0.0927(18) 0.0472(13) 0.0683(17) 0.0131(12) 0.0538(15) 0.0287(13)
Co4 0.0564(18) 0.219(4) 0.076(2) -0.017(2) 0.0108(16) 0.066(2)
Co5 0.168(3) 0.051(2) 0.178(4) 0.000 0.140(3) 0.000
P1 0.047(2) 0.047(2) 0.070(2) -0.001(2) 0.037(2) -0.007(2)
P2 0.054(3) 0.102(3) 0.057(3) -0.013(3) 0.022(2) 0.031(3)
P3 0.077(3) 0.144(4) 0.046(3) 0.009(3) 0.023(2) 0.062(3)
P3' 0.077(3) 0.144(4) 0.046(3) 0.009(3) 0.023(2) 0.062(3)
O2 0.045(5) 0.050(4) 0.061(4) -0.008(3) 0.030(4) -0.004(4)
O3 0.056(4) 0.081(4) 0.044(4) -0.012(4) 0.017(4) 0.025(4)
O4 0.062(5) 0.045(5) 0.089(5) -0.009(4) 0.042(4) -0.013(4)
O5 0.050(4) 0.095(5) 0.054(4) -0.018(4) 0.019(3) 0.024(4)
O6 0.050(5) 0.044(6) 0.059(5) 0.002(5) 0.034(4) 0.000(4)
O7 0.072(5) 0.144(4) 0.043(5) -0.008(4) 0.018(4) 0.063(4)
O9 0.059(6) 0.091(4) 0.055(5) -0.008(4) 0.027(5) 0.023(4)
O10 0.069(7) 0.127(8) 0.065(4) -0.033(5) 0.032(5) 0.019(6)
O46 0.083(4) 0.107(5) 0.051(5) 0.013(4) 0.037(4) 0.045(4)
O45 0.053(5) 0.135(5) 0.063(5) -0.022(4) 0.018(4) 0.029(4)
C21 0.060(8) 0.092(10) 0.090(9) 0.019(7) 0.054(8) 0.010(8)
O13 0.113(5) 0.084(4) 0.103(5) -0.024(4) 0.029(4) 0.007(4)
C24 0.079(10) 0.096(9) 0.074(8) -0.003(9) 0.043(7) 0.029(8)
O14 0.078(5) 0.133(7) 0.060(6) 0.003(5) 0.014(5) 0.065(5)
O14' 0.078(5) 0.138(5) 0.059(5) 0.011(5) 0.019(5) 0.071(4)
O16 0.077(4) 0.151(9) 0.130(9) -0.004(7) 0.055(5) 0.041(4)
C27 0.077(9) 0.141(16) 0.070(12) -0.007(11) 0.037(8) 0.039(10)
O11 0.069(6) 0.163(8) 0.063(4) -0.048(4) 0.010(4) 0.036(5)
C29 0.154(11) 0.074(8) 0.125(8) -0.025(7) 0.078(8) -0.014(8)
O17 0.077(6) 0.171(10) 0.112(9) 0.007(7) 0.033(6) 0.064(6)
C34 0.092(12) 0.110(14) 0.066(8) 0.008(10) 0.037(8) 0.036(11)
O19 0.102(7) 0.090(7) 0.105(6) 0.003(5) 0.072(6) 0.029(5)
O18 0.100(9) 0.074(7) 0.093(6) 0.009(7) 0.075(6) 0.031(7)
O18' 0.094(8) 0.073(8) 0.102(8) 0.014(8) 0.077(7) 0.035(6)
C38 0.081(11) 0.077(11) 0.106(13) 0.027(9) 0.064(10) 0.002(10)
O15 0.073(6) 0.246(10) 0.083(7) -0.036(6) -0.001(6) 0.054(6)
C47 0.073(11) 0.094(11) 0.078(11) 0.022(8) 0.057(9) 0.034(9)
C46 0.196(17) 0.092(14) 0.144(16) -0.028(12) 0.077(14) -0.051(12)
O12 0.121(12) 0.055(8) 0.117(8) -0.005(6) 0.075(7) 0.005(8)
O12' 0.121(12) 0.054(8) 0.117(8) -0.010(6) 0.075(8) 0.002(8)
C53 0.066(7) 0.144(8) 0.061(5) -0.038(5) 0.022(5) 0.028(6)
C53' 0.066(7) 0.145(8) 0.062(5) -0.038(5) 0.022(5) 0.028(6)
C54 0.130(17) 0.256(18) 0.079(13) 0.083(12) 0.038(13) 0.070(15)
C58 0.101(13) 0.29(2) 0.042(7) 0.034(12) 0.028(10) 0.091(16)
C59 0.080(5) 0.172(8) 0.128(8) 0.005(6) 0.047(6) 0.059(5)
C60 0.112(12) 0.259(18) 0.046(6) 0.053(10) 0.027(8) 0.082(14)
C61 0.188(16) 0.098(15) 0.157(17) -0.045(13) 0.088(14) 0.010(12)
C62 0.110(12) 0.28(2) 0.059(12) 0.043(15) 0.040(9) 0.064(15)
C63 0.101(7) 0.081(7) 0.106(7) 0.014(5) 0.078(6) 0.029(6)
C71 0.124(9) 0.061(6) 0.118(7) -0.014(6) 0.069(6) -0.002(6)
C74 0.175(17) 0.089(14) 0.119(11) -0.030(10) 0.068(12) -0.026(12)
C82 0.125(13) 0.102(13) 0.125(14) 0.016(12) 0.092(10) 0.048(11)
C87 0.122(13) 0.105(14) 0.114(11) 0.011(11) 0.081(9) 0.004(11)
C48 0.154(11) 0.096(14) 0.224(17) -0.017(15) 0.094(13) 0.038(12)
C92 0.072(10) 0.118(13) 0.086(13) -0.003(12) 0.041(9) 0.030(10)
C93 0.093(13) 0.163(13) 0.080(11) -0.012(9) 0.020(11) 0.050(11)
C95 0.103(14) 0.097(11) 0.099(14) 0.019(10) 0.067(11) 0.018(9)
C97 0.109(9) 0.088(8) 0.105(8) 0.015(7) 0.081(7) 0.027(7)
C100 0.073(7) 0.147(9) 0.061(6) -0.030(6) 0.022(6) 0.032(7)
C103 0.063(9) 0.137(16) 0.118(14) 0.025(11) 0.052(9) -0.014(10)
C50 0.131(6) 0.056(5) 0.133(7) -0.008(6) 0.076(6) 0.011(5)
C146 0.109(15) 0.101(10) 0.114(15) -0.006(11) 0.050(12) 0.018(10)
C150 0.110(13) 0.176(14) 0.073(11) -0.053(11) 0.025(12) 0.012(13)
O25 0.051(4) 0.136(4) 0.084(6) -0.066(5) 0.024(5) -0.001(4)
O26 0.060(3) 0.169(5) 0.095(6) -0.073(4) 0.008(4) 0.013(3)
C75 0.056(5) 0.159(5) 0.092(7) -0.071(5) 0.012(5) 0.003(5)
C4 0.062(7) 0.161(6) 0.095(9) -0.070(8) 0.009(8) -0.004(7)
C36 0.078(13) 0.166(12) 0.105(13) -0.063(12) -0.004(13) -0.001(14)
C37 0.065(9) 0.161(12) 0.104(12) -0.062(12) 0.019(10) -0.002(9)
C77 0.064(13) 0.160(13) 0.101(11) -0.073(10) 0.014(11) 0.000(13)
O25' 0.046(4) 0.138(4) 0.082(6) -0.067(4) 0.023(4) 0.004(4)
O26' 0.060(3) 0.169(5) 0.095(6) -0.073(4) 0.008(4) 0.013(3)
C75' 0.056(4) 0.162(4) 0.090(6) -0.075(4) 0.013(5) 0.008(4)
C4' 0.059(7) 0.166(6) 0.096(8) -0.073(7) 0.011(7) 0.003(6)
C77' 0.066(15) 0.163(15) 0.098(11) -0.074(11) 0.006(12) -0.002(14)
C37' 0.067(9) 0.179(16) 0.119(16) -0.057(15) 0.023(12) 0.006(10)
C36' 0.074(10) 0.163(9) 0.100(11) -0.072(9) 0.007(10) 0.001(10)
C127 0.083(5) 0.184(7) 0.138(7) 0.010(6) 0.052(6) 0.070(6)
C39 0.082(8) 0.187(13) 0.147(13) 0.016(13) 0.053(11) 0.068(10)
C2 0.094(13) 0.203(14) 0.139(9) 0.008(10) 0.051(10) 0.088(12)
C3 0.089(8) 0.183(8) 0.154(10) 0.009(9) 0.055(9) 0.068(7)
C227 0.083(5) 0.184(7) 0.138(7) 0.010(6) 0.052(6) 0.070(6)
C2' 0.094(12) 0.201(14) 0.138(10) 0.011(11) 0.051(9) 0.086(13)
C39' 0.082(8) 0.186(13) 0.144(13) 0.018(13) 0.050(11) 0.069(10)
C3' 0.089(8) 0.183(8) 0.154(10) 0.009(9) 0.055(9) 0.068(7)
C44 0.214(18) 0.099(15) 0.182(13) 0.000(13) 0.138(12) 0.030(15)
C45 0.157(8) 0.064(7) 0.164(10) -0.010(8) 0.103(8) 0.026(8)
C43 0.189(17) 0.065(8) 0.191(18) -0.006(12) 0.121(15) 0.030(11)
N1 0.076(9) 0.047(6) 0.061(8) -0.004(5) 0.024(7) 0.005(8)
O31 0.087(12) 0.055(9) 0.072(10) -0.017(8) 0.015(10) -0.001(10)
O32 0.076(8) 0.049(4) 0.064(7) 0.007(5) 0.029(7) 0.021(5)
O33 0.073(9) 0.048(7) 0.051(6) -0.006(5) 0.022(7) -0.003(8)
N2 0.088(6) 0.063(9) 0.090(10) 0.016(9) 0.049(7) 0.028(8)
O28 0.087(7) 0.062(8) 0.082(9) 0.012(8) 0.053(6) 0.033(8)
O29 0.084(6) 0.049(9) 0.086(10) 0.014(9) 0.045(6) 0.023(6)
O30 0.090(8) 0.079(12) 0.101(13) 0.023(11) 0.048(9) 0.033(11)
N1' 0.086(9) 0.053(6) 0.080(9) 0.006(7) 0.043(7) 0.032(7)
O31' 0.101(12) 0.061(9) 0.094(12) 0.001(10) 0.043(10) 0.041(10)
O32' 0.076(8) 0.048(4) 0.071(8) 0.005(5) 0.032(7) 0.024(5)
O33' 0.086(8) 0.058(7) 0.078(9) 0.009(7) 0.050(7) 0.033(8)
N2' 0.072(9) 0.049(8) 0.063(8) -0.015(8) 0.010(7) -0.022(8)
O28' 0.061(10) 0.035(9) 0.064(10) -0.012(8) 0.008(9) -0.020(9)
O29' 0.072(8) 0.050(8) 0.053(6) -0.014(6) 0.018(6) -0.012(8)
O30' 0.089(11) 0.062(11) 0.071(9) -0.018(11) 0.004(9) -0.027(11)
O8 0.063(6) 0.247(9) 0.066(6) -0.039(6) 0.001(5) 0.053(6)
C42 0.067(6) 0.247(9) 0.076(6) -0.038(6) -0.002(5) 0.051(6)
C32 0.073(7) 0.250(10) 0.079(7) -0.039(7) -0.004(6) 0.046(7)
C51 0.088(15) 0.265(17) 0.083(10) -0.033(12) -0.006(13) 0.027(14)
C40 0.089(11) 0.254(13) 0.087(13) -0.048(10) -0.001(11) 0.050(11)
C41 0.079(7) 0.247(11) 0.096(9) -0.036(9) -0.001(7) 0.037(8)
O8' 0.063(6) 0.243(9) 0.066(6) -0.041(6) 0.001(5) 0.049(6)
C51' 0.085(11) 0.250(14) 0.079(10) -0.040(10) 0.002(10) 0.041(12)
C32' 0.075(7) 0.248(10) 0.079(7) -0.039(7) -0.003(6) 0.047(7)
C40' 0.092(15) 0.248(12) 0.085(16) -0.037(11) -0.003(14) 0.042(13)
C42' 0.067(6) 0.247(9) 0.075(6) -0.038(6) -0.002(5) 0.051(6)
C41' 0.079(7) 0.247(11) 0.096(9) -0.036(9) -0.001(7) 0.037(8)

loop_
_atom_type_symbol
_atom_type_description
_atom_type_scat_dispersion_real
_atom_type_scat_dispersion_imag
_atom_type_scat_source
C C 0.0033 0.0016 'International Tables Vol C Tables 4.2.6.8 and 6.1.1.4'
H H 0.0000 0.0000 'International Tables Vol C Tables 4.2.6.8 and 6.1.1.4'
N N 0.0061 0.0033 'International Tables Vol C Tables 4.2.6.8 and 6.1.1.4'
O O 0.0106 0.0060 'International Tables Vol C Tables 4.2.6.8 and 6.1.1.4'
P P 0.1023 0.0942 'International Tables Vol C Tables 4.2.6.8 and 6.1.1.4'
Co Co 0.3494 0.9721 'International Tables Vol C Tables 4.2.6.8 and 6.1.1.4'
Dy Dy -0.1892 4.4098 'International Tables Vol C Tables 4.2.6.8 and 6.1.1.4'

loop_
_geom_angle_atom_site_label_1
_geom_angle_atom_site_label_2
_geom_angle_atom_site_label_3
_geom_angle
_geom_angle_site_symmetry_1
_geom_angle_site_symmetry_3
O25 Dy1 O6 169.5(8) . 2_656
O25 Dy1 O13 97.5(9) . .
O6 Dy1 O13 93.0(5) 2_656 .
O25 Dy1 O10 87.8(10) . .
O6 Dy1 O10 93.7(5) 2_656 .
O13 Dy1 O10 79.4(6) . .
O25 Dy1 O3 83.0(10) . .
O6 Dy1 O3 87.2(4) 2_656 .
O13 Dy1 O3 156.6(5) . .
O10 Dy1 O3 77.3(5) . .
O25 Dy1 O2 86.4(8) . .
O6 Dy1 O2 86.6(4) 2_656 .
O13 Dy1 O2 134.4(5) . .
O10 Dy1 O2 146.2(5) . .
O3 Dy1 O2 69.0(4) . .
O25 Dy1 O25' 11.3(15) . .
O6 Dy1 O25' 158.4(9) 2_656 .
O13 Dy1 O25' 108.1(9) . .
O10 Dy1 O25' 86.3(10) . .
O3 Dy1 O25' 71.7(10) . .
O2 Dy1 O25' 81.6(8) . .
O25 Dy1 O4 100.7(11) . .
O6 Dy1 O4 82.4(4) 2_656 .
O13 Dy1 O4 75.4(5) . .
O10 Dy1 O4 154.2(5) . .
O3 Dy1 O4 127.7(4) . .
O2 Dy1 O4 59.3(4) . .
O25' Dy1 O4 106.5(11) . .
O25 Dy1 P1 97.9(9) . .
O6 Dy1 P1 79.7(3) 2_656 .
O13 Dy1 P1 105.4(5) . .
O10 Dy1 P1 171.9(4) . .
O3 Dy1 P1 97.7(3) . .
O2 Dy1 P1 29.8(3) . .
O25' Dy1 P1 98.1(9) . .
O4 Dy1 P1 30.0(3) . .
O25 Dy1 Dy2 47.4(10) . .
O6 Dy1 Dy2 123.5(3) 2_656 .
O13 Dy1 Dy2 133.5(4) . .
O10 Dy1 Dy2 71.3(4) . .
O3 Dy1 Dy2 36.9(3) . .
O2 Dy1 Dy2 80.4(3) . .
O25' Dy1 Dy2 36.7(10) . .
O4 Dy1 Dy2 131.6(3) . .
P1 Dy1 Dy2 108.45(9) . .
O8' Dy2 O7 91.8(17) . .
O8' Dy2 O11 76.5(14) . .
O7 Dy2 O11 94.0(6) . .
O8' Dy2 O25' 110.0(18) . .
O7 Dy2 O25' 157.1(8) . .
O11 Dy2 O25' 84.7(9) . .
O8' Dy2 O26' 56.3(18) . .
O7 Dy2 O26' 146.2(9) . .
O11 Dy2 O26' 89.5(9) . .
O25' Dy2 O26' 56.8(10) . .
O8' Dy2 O3 153.0(14) . .
O7 Dy2 O3 83.0(5) . .
O11 Dy2 O3 77.4(4) . .
O25' Dy2 O3 74.3(7) . .
O26' Dy2 O3 130.4(9) . .
O8' Dy2 O5 135.2(14) . .
O7 Dy2 O5 85.9(5) . .
O11 Dy2 O5 148.3(4) . .
O25' Dy2 O5 83.5(9) . .
O26' Dy2 O5 108.1(9) . .
O3 Dy2 O5 71.1(4) . .
O8' Dy2 O8 13(3) . .
O7 Dy2 O8 79.3(14) . .
O11 Dy2 O8 77.6(12) . .
O25' Dy2 O8 122.4(15) . .
O26' Dy2 O8 68.6(16) . .
O3 Dy2 O8 148.1(11) . .
O5 Dy2 O8 133.1(12) . .
O8' Dy2 O45 76.3(14) . .
O7 Dy2 O45 82.7(5) . .
O11 Dy2 O45 152.5(5) . .
O25' Dy2 O45 108.6(8) . .
O26' Dy2 O45 79.0(9) . .
O3 Dy2 O45 128.8(4) . .
O5 Dy2 O45 59.0(4) . .
O8 Dy2 O45 75.0(11) . .
O8' Dy2 C75' 81.4(18) . .
O7 Dy2 C75' 172.4(8) . .
O11 Dy2 C75' 81.0(10) . .
O25' Dy2 C75' 28.8(6) . .
O26' Dy2 C75' 29.0(5) . .
O3 Dy2 C75' 101.3(7) . .
O5 Dy2 C75' 101.4(9) . .
O8 Dy2 C75' 93.9(15) . .
O45 Dy2 C75' 99.0(9) . .
O8' Dy2 O26 73.6(17) . .
O7 Dy2 O26 159.5(6) . .
O11 Dy2 O26 96.4(8) . .
O25' Dy2 O26 42.2(9) . .
O26' Dy2 O26 17.4(10) . .
O3 Dy2 O26 116.4(6) . .
O5 Dy2 O26 94.3(7) . .
O8 Dy2 O26 85.8(14) . .
O45 Dy2 O26 79.9(7) . .
C75' Dy2 O26 19.4(10) . .
O8' Dy2 O25 111.6(18) . .
O7 Dy2 O25 153.2(6) . .
O11 Dy2 O25 79.9(8) . .
O25' Dy2 O25 5.8(11) . .
O26' Dy2 O25 60.4(10) . .
O3 Dy2 O25 70.2(6) . .
O5 Dy2 O25 86.1(7) . .
O8 Dy2 O25 123.8(15) . .
O45 Dy2 O25 114.4(7) . .
C75' Dy2 O25 31.6(9) . .
O26 Dy2 O25 46.8(5) . .
O22 Dy3 O9 164.8(8) . .
O22 Dy3 O16 106.1(9) . .
O9 Dy3 O16 88.9(6) . .
O22 Dy3 O19 87.9(9) . .
O9 Dy3 O19 97.6(5) . .
O16 Dy3 O19 78.0(6) . .
O22 Dy3 O14' 94.5(14) . .
O9 Dy3 O14' 85.9(12) . .
O16 Dy3 O14' 79.8(11) . .
O19 Dy3 O14' 157.4(11) . .
O22 Dy3 O34' 77.1(11) . .
O9 Dy3 O34' 89.6(8) . .
O16 Dy3 O34' 158.7(7) . .
O19 Dy3 O34' 81.2(7) . .
O14' Dy3 O34' 121.3(11) . .
O22 Dy3 O34 82.3(11) . .
O9 Dy3 O34 85.4(7) . .
O16 Dy3 O34 150.9(5) . .
O19 Dy3 O34 74.6(5) . .
O14' Dy3 O34 128.0(10) . .
O34' Dy3 O34 8.4(9) . .
O22 Dy3 O46 80.5(8) . .
O9 Dy3 O46 87.4(4) . .
O16 Dy3 O46 134.9(6) . .
O19 Dy3 O46 147.0(6) . .
O14' Dy3 O46 55.1(10) . .
O34' Dy3 O46 66.2(7) . .
O34 Dy3 O46 73.3(4) . .
O22 Dy3 O38' 38.4(10) . .
O9 Dy3 O38' 154.6(8) . .
O16 Dy3 O38' 69.5(9) . .
O19 Dy3 O38' 91.1(9) . .
O14' Dy3 O38' 77.4(13) . .
O34' Dy3 O38' 115.4(10) . .
O34 Dy3 O38' 120.0(10) . .
O46 Dy3 O38' 98.3(8) . .
O22 Dy3 O14 102.7(12) . .
O9 Dy3 O14 79.3(10) . .
O16 Dy3 O14 73.1(9) . .
O19 Dy3 O14 150.9(9) . .
O14' Dy3 O14 9.5(18) . .
O34' Dy3 O14 127.3(9) . .
O34 Dy3 O14 133.2(8) . .
O46 Dy3 O14 62.1(9) . .
O38' Dy3 O14 81.6(11) . .
O22 Dy3 C81' 12.2(10) . .
O9 Dy3 C81' 176.9(7) . .
O16 Dy3 C81' 94.1(8) . .
O19 Dy3 C81' 83.1(9) . .
O14' Dy3 C81' 94.7(14) . .
O34' Dy3 C81' 87.5(9) . .
O34 Dy3 C81' 91.9(9) . .
O46 Dy3 C81' 90.5(9) . .
O38' Dy3 C81' 28.1(4) . .
O14 Dy3 C81' 101.6(12) . .
O22 Dy3 O22' 18.3(9) . .
O9 Dy3 O22' 150.2(6) . .
O16 Dy3 O22' 118.4(7) . .
O19 Dy3 O22' 78.4(7) . .
O14' Dy3 O22' 109.2(13) . .
O34' Dy3 O22' 60.6(9) . .
O34 Dy3 O22' 64.9(8) . .
O46 Dy3 O22' 81.3(7) . .
O38' Dy3 O22' 55.1(6) . .
O14 Dy3 O22' 118.2(11) . .
C81' Dy3 O22' 27.0(3) . .
O18 Dy4 O20 75.7(11) . .
O18 Dy4 O38 111.0(10) . .
O20 Dy4 O38 73.0(11) . .
O18 Dy4 O23 147.4(10) . .
O20 Dy4 O23 131.8(10) . .
O38 Dy4 O23 95.9(9) . .
O18 Dy4 O34 74.5(8) . .
O20 Dy4 O34 148.2(9) . .
O38 Dy4 O34 128.7(9) . .
O23 Dy4 O34 74.3(6) . .
O18 Dy4 O22 99.6(11) . .
O20 Dy4 O22 121.0(10) . .
O38 Dy4 O22 53.6(7) . .
O23 Dy4 O22 81.4(9) . .
O34 Dy4 O22 75.0(8) . .
O18 Dy4 O21 139.1(10) . .
O20 Dy4 O21 70.6(9) . .
O38 Dy4 O21 80.6(8) . .
O23 Dy4 O21 61.3(8) . .
O34 Dy4 O21 129.8(5) . .
O22 Dy4 O21 117.2(8) . .
O18 Dy4 C81 104.5(9) . .
O20 Dy4 C81 96.1(9) . .
O38 Dy4 C81 27.1(4) . .
O23 Dy4 C81 91.0(7) . .
O34 Dy4 C81 101.7(8) . .
O22 Dy4 C81 26.8(4) . .
O21 Dy4 C81 101.5(7) . .
O18 Dy4 P4 156.2(9) . .
O20 Dy4 P4 102.3(8) . .
O38 Dy4 P4 90.5(7) . .
O23 Dy4 P4 29.8(7) . .
O34 Dy4 P4 100.6(2) . .
O22 Dy4 P4 101.6(7) . .
O21 Dy4 P4 31.7(5) . .
C81 Dy4 P4 99.3(4) . .
O18 Dy4 Co3 112.9(8) . .
O20 Dy4 Co3 158.6(8) . .
O38 Dy4 Co3 118.5(6) . .
O23 Dy4 Co3 35.0(6) . .
O34 Dy4 Co3 39.52(12) . .
O22 Dy4 Co3 78.2(5) . .
O21 Dy4 Co3 92.6(5) . .
C81 Dy4 Co3 100.4(4) . .
P4 Dy4 Co3 61.7(2) . .
O18 Dy4 Dy3 80.9(9) . .
O20 Dy4 Dy3 141.2(8) . .
O38 Dy4 Dy3 87.4(7) . .
O23 Dy4 Dy3 82.3(7) . .
O34 Dy4 Dy3 41.8(6) . .
O22 Dy4 Dy3 34.5(5) . .
O21 Dy4 Dy3 139.9(5) . .
C81 Dy4 Dy3 60.4(5) . .
P4 Dy4 Dy3 111.3(3) . .
Co3 Dy4 Dy3 60.12(6) . .
Co3 O34 Dy4 97.9(7) . .
Co3 O34 Dy3 99.4(7) . .
Dy4 O34 Dy3 96.5(12) . .
Co3 O34 H34D 119.4 . .
Dy4 O34 H34D 119.4 . .
Dy3 O34 H34D 119.4 . .
O22 C81 O38 111(2) . .
O22 C81 C90 134(2) . .
O38 C81 C90 114.5(8) . .
O22 C81 Dy4 58.5(17) . .
O38 C81 Dy4 53.7(11) . .
C90 C81 Dy4 165.6(9) . .
C91 C90 C85 109.4(9) . .
C91 C90 C81 110.2(10) . .
C85 C90 C81 109.0(9) . .
C91 C90 C88 109.6(9) . .
C85 C90 C88 109.3(10) . .
C81 C90 C88 109.4(8) . .
C81 O22 Dy3 154(2) . .
C81 O22 Dy4 94.7(19) . .
Dy3 O22 Dy4 103.5(10) . .
C81 O38 Dy4 99.3(14) . .
C90 C88 H88A 109.5 . .
C90 C88 H88B 109.5 . .
H88A C88 H88B 109.5 . .
C90 C88 H88C 109.5 . .
H88A C88 H88C 109.5 . .
H88B C88 H88C 109.5 . .
C90 C85 H85A 109.5 . .
C90 C85 H85B 109.5 . .
H85A C85 H85B 109.5 . .
C90 C85 H85C 109.5 . .
H85A C85 H85C 109.5 . .
H85B C85 H85C 109.5 . .
C90 C91 H91A 109.5 . .
C90 C91 H91B 109.5 . .
H91A C91 H91B 109.5 . .
C90 C91 H91C 109.5 . .
H91A C91 H91C 109.5 . .
H91B C91 H91C 109.5 . .
C50 O24 Co5 105.2(18) . .
O23 P4 O36 114.3(14) . .
O23 P4 O21 104.2(13) . .
O36 P4 O21 107.8(16) . .
O23 P4 C55 111.6(14) . .
O36 P4 C55 109.0(11) . .
O21 P4 C55 109.6(11) . .
O23 P4 Dy4 48.5(9) . .
O36 P4 Dy4 121.0(11) . .
O21 P4 Dy4 56.0(8) . .
C55 P4 Dy4 130.0(7) . .
P4 O23 Co3 137.7(15) . .
P4 O23 Dy4 101.7(14) . .
Co3 O23 Dy4 103.9(10) . .
P4 O21 Co5 126.7(14) . .
P4 O21 Dy4 92.3(10) . .
Co5 O21 Dy4 112.6(9) . .
C56 C55 C57 111.5(15) . .
C56 C55 C80 111.5(15) . .
C57 C55 C80 111.5(15) . .
C56 C55 P4 107.3(16) . .
C57 C55 P4 107.4(16) . .
C80 C55 P4 107.3(16) . .
C55 C80 H80D 109.5 . .
C55 C80 H80E 109.5 . .
H80D C80 H80E 109.5 . .
C55 C80 H80F 109.5 . .
H80D C80 H80F 109.5 . .
H80E C80 H80F 109.5 . .
C55 C57 H57D 109.5 . .
C55 C57 H57E 109.5 . .
H57D C57 H57E 109.5 . .
C55 C57 H57F 109.5 . .
H57D C57 H57F 109.5 . .
H57E C57 H57F 109.5 . .
C55 C56 H56D 109.5 . .
C55 C56 H56E 109.5 . .
H56D C56 H56E 109.5 . .
C55 C56 H56F 109.5 . .
H56D C56 H56F 109.5 . .
H56E C56 H56F 109.5 . .
C50 O20 Dy4 155(2) . .
O36' Dy4' O20' 98.4(15) 2_656 .
O36' Dy4' O22' 152.4(12) 2_656 .
O20' Dy4' O22' 106.7(14) . .
O36' Dy4' O34' 85.9(13) 2_656 .
O20' Dy4' O34' 154.1(11) . .
O22' Dy4' O34' 66.5(12) . .
O36' Dy4' O21' 88.1(11) 2_656 .
O20' Dy4' O21' 79.2(11) . .
O22' Dy4' O21' 107.6(11) . .
O34' Dy4' O21' 126.6(8) . .
O36' Dy4' O23' 85.8(12) 2_656 .
O20' Dy4' O23' 137.5(11) . .
O22' Dy4' O23' 83.5(10) . .
O34' Dy4' O23' 68.1(9) . .
O21' Dy4' O23' 58.6(10) . .
O36' Dy4' O18' 111.8(12) 2_656 .
O20' Dy4' O18' 80.1(13) . .
O22' Dy4' O18' 62.7(11) . .
O34' Dy4' O18' 74.7(10) . .
O21' Dy4' O18' 153.1(9) . .
O23' Dy4' O18' 137.4(11) . .
O36' Dy4' P4' 23.0(9) 2_656 2_656
O20' Dy4' P4' 84.1(12) . 2_656
O22' Dy4' P4' 167.5(7) . 2_656
O34' Dy4' P4' 106.4(9) . 2_656
O21' Dy4' P4' 67.6(7) . 2_656
O23' Dy4' P4' 84.3(8) . 2_656
O18' Dy4' P4' 126.8(8) . 2_656
O36' Dy4' P4' 82.3(10) 2_656 .
O20' Dy4' P4' 108.2(9) . .
O22' Dy4' P4' 100.3(7) . .
O34' Dy4' P4' 97.7(6) . .
O21' Dy4' P4' 29.1(7) . .
O23' Dy4' P4' 30.1(8) . .
O18' Dy4' P4' 162.9(9) . .
P4' Dy4' P4' 69.8(4) 2_656 .
O36' Dy4' Co5 81.0(9) 2_656 .
O20' Dy4' Co5 54.0(10) . .
O22' Dy4' Co5 123.3(8) . .
O34' Dy4' Co5 151.3(6) . .
O21' Dy4' Co5 28.3(7) . .
O23' Dy4' Co5 85.5(7) . .
O18' Dy4' Co5 133.9(8) . .
P4' Dy4' Co5 57.9(3) 2_656 .
P4' Dy4' Co5 55.5(3) . .
Co3 O34' Dy3 107.6(13) . .
Co3 O34' Dy4' 106.3(11) . .
Dy3 O34' Dy4' 120.3(14) . .
Co3 O34' H34E 107.3 . .
Dy3 O34' H34E 107.3 . .
Dy4' O34' H34E 107.3 . .
O22' C81' O38' 138(3) . .
O22' C81' C90' 117(2) . .
O38' C81' C90' 104(2) . .
O22' C81' Dy3 78(2) . .
O38' C81' Dy3 60.7(18) . .
C90' C81' Dy3 158.9(18) . .
C81' O22' Dy4' 167(3) . .
C81' O22' Dy3 75(2) . .
Dy4' O22' Dy3 107.4(10) . .
C81' O38' Dy3 91(2) . .
C81' C90' C85' 111.7(11) . .
C81' C90' C91' 111.7(12) . .
C85' C90' C91' 107.2(12) . .
C81' C90' C88' 111.6(11) . .
C85' C90' C88' 107.2(12) . .
C91' C90' C88' 107.2(11) . .
C90' C91' H91D 109.5 . .
C90' C91' H91E 109.5 . .
H91D C91' H91E 109.5 . .
C90' C91' H91F 109.5 . .
H91D C91' H91F 109.5 . .
H91E C91' H91F 109.5 . .
C90' C85' H85D 109.5 . .
C90' C85' H85E 109.5 . .
H85D C85' H85E 109.5 . .
C90' C85' H85F 109.5 . .
H85D C85' H85F 109.5 . .
H85E C85' H85F 109.5 . .
C90' C88' H88D 109.5 . .
C90' C88' H88E 109.5 . .
H88D C88' H88E 109.5 . .
C90' C88' H88F 109.5 . .
H88D C88' H88F 109.5 . .
H88E C88' H88F 109.5 . .
O21' P4' O23' 101.6(16) . .
O21' P4' O36' 111.0(18) . .
O23' P4' O36' 116.0(15) . .
O21' P4' C55' 110.6(12) . .
O23' P4' C55' 108.9(15) . .
O36' P4' C55' 108.7(12) . .
O21' P4' Dy4' 91.9(14) . 2_656
O23' P4' Dy4' 125.0(12) . 2_656
O36' P4' Dy4' 19.2(10) . 2_656
C55' P4' Dy4' 115.5(8) . 2_656
O21' P4' Dy4' 51.3(11) . .
O23' P4' Dy4' 51.4(10) . .
O36' P4' Dy4' 119.7(10) . .
C55' P4' Dy4' 131.6(8) . .
Dy4' P4' Dy4' 110.1(4) 2_656 .
P4' O23' Co3 152.6(15) . .
P4' O23' Dy4' 98.5(15) . .
Co3 O23' Dy4' 101.0(10) . .
Dy4' O36' P4' 137.8(17) 2_656 .
P4' O21' Co5 140(2) . .
P4' O21' Dy4' 99.6(14) . .
Co5 O21' Dy4' 109.2(12) . .
C57' C55' C56' 109.8(17) . .
C57' C55' C80' 109.7(17) . .
C56' C55' C80' 109.7(17) . .
C57' C55' P4' 109.2(17) . .
C56' C55' P4' 109.2(17) . .
C80' C55' P4' 109.2(17) . .
C55' C56' H56A 109.5 . .
C55' C56' H56B 109.5 . .
H56A C56' H56B 109.5 . .
C55' C56' H56C 109.5 . .
H56A C56' H56C 109.5 . .
H56B C56' H56C 109.5 . .
C55' C57' H57A 109.5 . .
C55' C57' H57B 109.5 . .
H57A C57' H57B 109.5 . .
C55' C57' H57C 109.5 . .
H57A C57' H57C 109.5 . .
H57B C57' H57C 109.5 . .
C55' C80' H80A 109.5 . .
C55' C80' H80B 109.5 . .
H80A C80' H80B 109.5 . .
C55' C80' H80C 109.5 . .
H80A C80' H80C 109.5 . .
H80B C80' H80C 109.5 . .
C50 O24' Co5 116(2) . .
C50 O20' Dy4' 150(3) . .
O28' Co1 O2 94.5(6) 2_656 .
O28' Co1 O33 98.8(10) 2_656 .
O2 Co1 O33 106.5(8) . .
O28' Co1 O29' 86.1(10) 2_656 .
O2 Co1 O29' 88.8(8) . .
O33 Co1 O29' 22.7(8) . .
O28' Co1 O3 86.8(7) 2_656 .
O2 Co1 O3 81.2(5) . .
O33 Co1 O3 170.0(8) . .
O29' Co1 O3 167.3(9) . .
O28' Co1 O5 164.7(7) 2_656 .
O2 Co1 O5 95.7(5) . .
O33 Co1 O5 89.2(8) . .
O29' Co1 O5 105.5(9) . .
O3 Co1 O5 83.5(5) . .
O28' Co1 O32' 69.4(9) 2_656 .
O2 Co1 O32' 161.9(7) . .
O33 Co1 O32' 84.9(10) . .
O29' Co1 O32' 98.0(10) . .
O3 Co1 O32' 89.4(8) . .
O5 Co1 O32' 98.6(8) . .
O28' Co1 O32 84.2(9) 2_656 .
O2 Co1 O32 164.8(7) . .
O33 Co1 O32 58.9(10) . .
O29' Co1 O32 75.9(10) . .
O3 Co1 O32 113.9(7) . .
O5 Co1 O32 88.8(7) . .
O32' Co1 O32 27.5(8) . .
O28' Co1 Dy2 125.6(6) 2_656 .
O2 Co1 Dy2 92.5(3) . .
O33 Co1 Dy2 130.3(8) . .
O29' Co1 Dy2 148.0(8) . .
O3 Co1 Dy2 41.3(3) . .
O5 Co1 Dy2 42.6(3) . .
O32' Co1 Dy2 90.5(8) . .
O32 Co1 Dy2 100.6(7) . .
O12 Co2 O12 102(3) 2_656 .
O12 Co2 O4 113.0(18) 2_656 .
O12 Co2 O4 114.6(14) . .
O12 Co2 O4 114.6(15) 2_656 2_656
O12 Co2 O4 113.0(18) . 2_656
O4 Co2 O4 100.5(7) . 2_656
O12 Co2 O12' 105.7(12) 2_656 .
O12 Co2 O12' 11(3) . .
O4 Co2 O12' 104.1(15) . .
O4 Co2 O12' 118.6(19) 2_656 .
O12 Co2 O12' 11(3) 2_656 2_656
O12 Co2 O12' 105.7(12) . 2_656
O4 Co2 O12' 118.6(19) . 2_656
O4 Co2 O12' 104.1(15) 2_656 2_656
O12' Co2 O12' 111(4) . 2_656
O34' Co3 O23 77.7(10) . .
O34' Co3 O28 170.2(11) . .
O23 Co3 O28 93.2(11) . .
O34' Co3 O46 80.3(11) . .
O23 Co3 O46 87.6(9) . .
O28 Co3 O46 103.3(13) . .
O34' Co3 O33' 171.7(14) . .
O23 Co3 O33' 105.5(11) . .
O28 Co3 O33' 16.8(13) . .
O46 Co3 O33' 92.1(11) . .
O34' Co3 O32 91.1(11) . .
O23 Co3 O32 168.4(10) . .
O28 Co3 O32 97.8(11) . .
O46 Co3 O32 93.3(9) . .
O33' Co3 O32 86.0(11) . .
O34' Co3 O23' 83.0(10) . .
O23 Co3 O23' 20.4(10) . .
O28 Co3 O23' 87.1(11) . .
O46 Co3 O23' 107.9(9) . .
O33' Co3 O23' 102.6(11) . .
O32 Co3 O23' 156.6(11) . .
O34' Co3 O29 90.8(12) . 2_656
O23 Co3 O29 106.1(10) . 2_656
O28 Co3 O29 88.2(14) . 2_656
O46 Co3 O29 161.8(7) . 2_656
O33' Co3 O29 95.6(12) . 2_656
O32 Co3 O29 70.9(10) . 2_656
O23' Co3 O29 86.5(10) . 2_656
O34' Co3 O34 6.2(16) . .
O23 Co3 O34 83.4(9) . .
O28 Co3 O34 173.0(11) . .
O46 Co3 O34 82.7(7) . .
O33' Co3 O34 169.6(9) . .
O32 Co3 O34 85.3(10) . .
O23' Co3 O34 87.6(8) . .
O29 Co3 O34 86.9(10) 2_656 .
O34' Co3 O29 116.1(12) . .
O23 Co3 O29 98.1(10) . .
O28 Co3 O29 61.0(13) . .
O46 Co3 O29 163.4(7) . .
O33' Co3 O29 71.4(12) . .
O32 Co3 O29 84.2(9) . .
O23' Co3 O29 78.2(9) . .
O29 Co3 O29 28.4(11) 2_656 .
O34 Co3 O29 113.3(9) . .
O34' Co3 O32' 116.6(10) . .
O23 Co3 O32' 163.9(10) . .
O28 Co3 O32' 73.0(10) . .
O46 Co3 O32' 87.7(8) . .
O33' Co3 O32' 59.4(11) . .
O32 Co3 O32' 27.5(8) . .
O23' Co3 O32' 157.3(9) . .
O29 Co3 O32' 82.1(9) 2_656 .
O34 Co3 O32' 111.2(8) . .
O29 Co3 O32' 82.5(9) . .
O34' Co3 Dy4 37.1(8) . .
O23 Co3 Dy4 41.1(6) . .
O28 Co3 Dy4 133.3(8) . .
O46 Co3 Dy4 86.9(4) . .
O33' Co3 Dy4 146.5(9) . .
O32 Co3 Dy4 127.4(7) . .
O23' Co3 Dy4 46.9(6) . .
O29 Co3 Dy4 95.5(6) 2_656 .
O34 Co3 Dy4 42.5(6) . .
O29 Co3 Dy4 107.7(6) . .
O32' Co3 Dy4 153.7(6) . .
O14 Co4 O17 113.2(14) . .
O14 Co4 O15 121.5(13) . .
O17 Co4 O15 99.5(8) . .
O14 Co4 O45 98.5(13) . .
O17 Co4 O45 115.0(7) . .
O15 Co4 O45 110.0(8) . .
O14 Co4 O14' 6(2) . .
O17 Co4 O14' 108.4(12) . .
O15 Co4 O14' 127.2(12) . .
O45 Co4 O14' 97.7(12) . .
O21' Co5 O21' 76.7(17) . 2_656
O21' Co5 O24' 110.6(14) . 2_656
O21' Co5 O24' 121.9(12) 2_656 2_656
O21' Co5 O24' 121.9(12) . .
O21' Co5 O24' 110.6(14) 2_656 .
O24' Co5 O24' 112(2) 2_656 .
O21' Co5 O24 132.6(11) . 2_656
O21' Co5 O24 111.5(13) 2_656 2_656
O24' Co5 O24 24.4(12) 2_656 2_656
O24' Co5 O24 99.5(12) . 2_656
O21' Co5 O24 111.5(13) . .
O21' Co5 O24 132.6(11) 2_656 .
O24' Co5 O24 99.5(12) 2_656 .
O24' Co5 O24 24.4(12) . .
O24 Co5 O24 96.6(13) 2_656 .
O21' Co5 O21 18.9(9) . .
O21' Co5 O21 94.0(11) 2_656 .
O24' Co5 O21 107.8(12) 2_656 .
O24' Co5 O21 108.7(10) . .
O24 Co5 O21 132.1(10) 2_656 .
O24 Co5 O21 94.1(11) . .
O21' Co5 O21 94.0(11) . 2_656
O21' Co5 O21 18.9(9) 2_656 2_656
O24' Co5 O21 108.7(10) 2_656 2_656
O24' Co5 O21 107.8(12) . 2_656
O24 Co5 O21 94.1(11) 2_656 2_656
O24 Co5 O21 132.1(10) . 2_656
O21 Co5 O21 112.1(12) . 2_656
O21' Co5 Dy4' 42.5(9) . .
O21' Co5 Dy4' 67.4(9) 2_656 .
O24' Co5 Dy4' 151.8(11) 2_656 .
O24' Co5 Dy4' 85.4(9) . .
O24 Co5 Dy4' 175.0(6) 2_656 .
O24 Co5 Dy4' 87.4(7) . .
O21 Co5 Dy4' 44.1(6) . .
O21 Co5 Dy4' 85.4(6) 2_656 .
O21' Co5 Dy4' 67.4(9) . 2_656
O21' Co5 Dy4' 42.5(9) 2_656 2_656
O24' Co5 Dy4' 85.4(9) 2_656 2_656
O24' Co5 Dy4' 151.8(11) . 2_656
O24 Co5 Dy4' 87.4(7) 2_656 2_656
O24 Co5 Dy4' 175.0(7) . 2_656
O21 Co5 Dy4' 85.4(6) . 2_656
O21 Co5 Dy4' 44.1(6) 2_656 2_656
Dy4' Co5 Dy4' 88.82(13) . 2_656
O6 P1 O2 114.0(6) . .
O6 P1 O4 113.3(7) . .
O2 P1 O4 102.3(7) . .
O6 P1 C21 107.2(9) . .
O2 P1 C21 109.6(8) . .
O4 P1 C21 110.5(9) . .
O6 P1 Dy1 121.0(4) . .
O2 P1 Dy1 50.2(4) . .
O4 P1 Dy1 53.1(5) . .
C21 P1 Dy1 131.8(8) . .
O9 P2 O5 113.8(8) . .
O9 P2 O45 112.8(9) . .
O5 P2 O45 102.0(7) . .
O9 P2 C24 109.1(9) . .
O5 P2 C24 110.7(9) . .
O45 P2 C24 108.1(10) . .
O9 P2 Dy2 120.6(5) . .
O5 P2 Dy2 50.5(5) . .
O45 P2 Dy2 52.6(5) . .
C24 P2 Dy2 130.3(8) . .
O7 P3 O14 116(2) . .
O7 P3 O46 111.5(15) . .
O14 P3 O46 102.9(16) . .
O7 P3 C60 115.1(17) . .
O14 P3 C60 110(2) . .
O46 P3 C60 98.8(17) . .
O7 P3 Dy3 120.5(13) . .
O14 P3 Dy3 56.7(13) . .
O46 P3 Dy3 47.5(6) . .
C60 P3 Dy3 122.4(15) . .
O46 P3' O14' 100(2) . .
O46 P3' O7 116.2(17) . .
O14' P3' O7 110(2) . .
O46 P3' C60 120(2) . .
O14' P3' C60 108(2) . .
O7 P3' C60 102.5(16) . .
O46 P3' Dy3 52.1(9) . .
O14' P3' Dy3 49.3(16) . .
O7 P3' Dy3 118.7(12) . .
C60 P3' Dy3 137.3(15) . .
P1 O2 Co1 146.7(7) . .
P1 O2 Dy1 100.0(5) . .
Co1 O2 Dy1 104.1(5) . .
Co1 O3 Dy1 105.0(5) . .
Co1 O3 Dy2 103.2(4) . .
Dy1 O3 Dy2 106.3(5) . .
Co1 O3 H3D 113.8 . .
Dy1 O3 H3D 113.8 . .
Dy2 O3 H3D 113.8 . .
P1 O4 Co2 127.5(8) . .
P1 O4 Dy1 96.9(6) . .
Co2 O4 Dy1 109.7(5) . .
P2 O5 Co1 146.1(9) . .
P2 O5 Dy2 100.1(6) . .
Co1 O5 Dy2 101.4(4) . .
P1 O6 Dy1 148.3(7) . 2_656
P3 O7 P3' 12.0(15) . .
P3 O7 Dy2 142.3(13) . .
P3' O7 Dy2 150.7(11) . .
P2 O9 Dy3 147.7(8) . .
C53' O10 C53 12(2) . .
C53' O10 Dy1 129(2) . .
C53 O10 Dy1 139.9(17) . .
P3' O46 P3 7.7(17) . .
P3' O46 Co3 147.2(12) . .
P3 O46 Co3 143.2(10) . .
P3' O46 Dy3 101.6(12) . .
P3 O46 Dy3 99.9(9) . .
Co3 O46 Dy3 104.2(5) . .
P2 O45 Co4 130.0(10) . .
P2 O45 Dy2 97.4(6) . .
Co4 O45 Dy2 108.5(6) . .
C38 C21 C47 111.6(19) . .
C38 C21 C103 110.1(19) . .
C47 C21 C103 110.3(18) . .
C38 C21 P1 109.2(13) . .
C47 C21 P1 107.3(14) . .
C103 C21 P1 108.3(15) . .
C71 O13 Dy1 151.8(19) . .
C146 C24 C34 110(2) . .
C146 C24 C92 111(2) . .
C34 C24 C92 109.7(17) . .
C146 C24 P2 109.3(15) . .
C34 C24 P2 108.3(16) . .
C92 C24 P2 108.4(16) . .
P3 O14 Co4 132(2) . .
P3 O14 Dy3 93.2(16) . .
Co4 O14 Dy3 112.2(18) . .
P3' O14' Co4 125(3) . .
P3' O14' Dy3 101(2) . .
Co4 O14' Dy3 108.7(18) . .
C59 O16 Dy3 156.8(16) . .
C100 C27 H27A 109.5 . .
C100 C27 H27B 109.5 . .
H27A C27 H27B 109.5 . .
C100 C27 H27C 109.5 . .
H27A C27 H27C 109.5 . .
H27B C27 H27C 109.5 . .
C53' O11 C53 12(3) . .
C53' O11 Dy2 131(3) . .
C53 O11 Dy2 141(2) . .
C74 C29 C61 112(3) . .
C74 C29 C46 112(3) . .
C61 C29 C46 107(2) . .
C74 C29 C71 112(2) . .
C61 C29 C71 107(3) . .
C46 C29 C71 106(2) . .
C59 O17 Co4 118.6(16) . .
C24 C34 H34A 109.5 . .
C24 C34 H34B 109.5 . .
H34A C34 H34B 109.5 . .
C24 C34 H34C 109.5 . .
H34A C34 H34C 109.5 . .
H34B C34 H34C 109.5 . .
C63 O19 Dy3 138.0(14) . .
C63 O18 Dy4 118(2) . .
C63 O18' Dy4' 137(3) . .
C21 C38 H38A 109.5 . .
C21 C38 H38B 109.5 . .
H38A C38 H38B 109.5 . .
C21 C38 H38C 109.5 . .
H38A C38 H38C 109.5 . .
H38B C38 H38C 109.5 . .
C42 O15 C42' 10(4) . .
C42 O15 Co4 116(3) . .
C42' O15 Co4 110(3) . .
C21 C47 H47A 109.5 . .
C21 C47 H47B 109.5 . .
H47A C47 H47B 109.5 . .
C21 C47 H47C 109.5 . .
H47A C47 H47C 109.5 . .
H47B C47 H47C 109.5 . .
C29 C46 H46A 109.5 . .
C29 C46 H46B 109.5 . .
H46A C46 H46B 109.5 . .
C29 C46 H46C 109.5 . .
H46A C46 H46C 109.5 . .
H46B C46 H46C 109.5 . .
C71 O12 Co2 118(3) . .
C71 O12' Co2 124(5) . .
O10 C53 O11 113.3(18) . .
O10 C53 C100 123.3(16) . .
O11 C53 C100 123.3(19) . .
O10 C53' O11 137(4) . .
O10 C53' C100 112(2) . .
O11 C53' C100 111(2) . .
C60 C54 H54A 109.5 . .
C60 C54 H54B 109.5 . .
H54A C54 H54B 109.5 . .
C60 C54 H54C 109.5 . .
H54A C54 H54C 109.5 . .
H54B C54 H54C 109.5 . .
C60 C58 H58A 109.5 . .
C60 C58 H58B 109.5 . .
H58A C58 H58B 109.5 . .
C60 C58 H58C 109.5 . .
H58A C58 H58C 109.5 . .
H58B C58 H58C 109.5 . .
O17 C59 O16 125(2) . .
O17 C59 C127 118.7(18) . .
O16 C59 C127 115.8(18) . .
C54 C60 C62 110(3) . .
C54 C60 C58 111(2) . .
C62 C60 C58 111(3) . .
C54 C60 P3' 105(2) . .
C62 C60 P3' 106.0(17) . .
C58 C60 P3' 114(2) . .
C54 C60 P3 116(2) . .
C62 C60 P3 108.8(18) . .
C58 C60 P3 101(2) . .
P3' C60 P3 14.0(11) . .
C29 C61 H61A 109.5 . .
C29 C61 H61B 109.5 . .
H61A C61 H61B 109.5 . .
C29 C61 H61C 109.5 . .
H61A C61 H61C 109.5 . .
H61B C61 H61C 109.5 . .
C60 C62 H62A 109.5 . .
C60 C62 H62B 109.5 . .
H62A C62 H62B 109.5 . .
C60 C62 H62C 109.5 . .
H62A C62 H62C 109.5 . .
H62B C62 H62C 109.5 . .
O18' C63 O19 110(3) . .
O18' C63 O18 35(2) . .
O19 C63 O18 129(2) . .
O18' C63 C97 129(3) . .
O19 C63 C97 117(2) . .
O18 C63 C97 112(2) . .
O12' C71 O13 125(5) . .
O12' C71 O12 12(6) . .
O13 C71 O12 125(3) . .
O12' C71 C29 120(5) . .
O13 C71 C29 113(3) . .
O12 C71 C29 122(3) . .
C29 C74 H74A 109.5 . .
C29 C74 H74B 109.5 . .
H74A C74 H74B 109.5 . .
C29 C74 H74C 109.5 . .
H74A C74 H74C 109.5 . .
H74B C74 H74C 109.5 . .
C97 C82 H82A 109.5 . .
C97 C82 H82B 109.5 . .
H82A C82 H82B 109.5 . .
C97 C82 H82C 109.5 . .
H82A C82 H82C 109.5 . .
H82B C82 H82C 109.5 . .
C97 C87 H87A 109.5 . .
C97 C87 H87B 109.5 . .
H87A C87 H87B 109.5 . .
C97 C87 H87C 109.5 . .
H87A C87 H87C 109.5 . .
H87B C87 H87C 109.5 . .
C45 C48 H48A 109.5 . .
C45 C48 H48B 109.5 . .
H48A C48 H48B 109.5 . .
C45 C48 H48C 109.5 . .
H48A C48 H48C 109.5 . .
H48B C48 H48C 109.5 . .
C24 C92 H92A 109.5 . .
C24 C92 H92B 109.5 . .
H92A C92 H92B 109.5 . .
C24 C92 H92C 109.5 . .
H92A C92 H92C 109.5 . .
H92B C92 H92C 109.5 . .
C100 C93 H93A 109.5 . .
C100 C93 H93B 109.5 . .
H93A C93 H93B 109.5 . .
C100 C93 H93C 109.5 . .
H93A C93 H93C 109.5 . .
H93B C93 H93C 109.5 . .
C97 C95 H95A 109.5 . .
C97 C95 H95B 109.5 . .
H95A C95 H95B 109.5 . .
C97 C95 H95C 109.5 . .
H95A C95 H95C 109.5 . .
H95B C95 H95C 109.5 . .
C87 C97 C95 112(2) . .
C87 C97 C82 109(2) . .
C95 C97 C82 111(2) . .
C87 C97 C63 110(2) . .
C95 C97 C63 110(2) . .
C82 C97 C63 104.5(19) . .
C53 C100 C27 112(2) . .
C53 C100 C93 113(2) . .
C27 C100 C93 114(2) . .
C53 C100 C150 103(4) . .
C27 C100 C150 107(2) . .
C93 C100 C150 107(2) . .
C53 C100 C53' 1(7) . .
C27 C100 C53' 112(2) . .
C93 C100 C53' 113(2) . .
C150 C100 C53' 102(4) . .
C21 C103 H10A 109.5 . .
C21 C103 H10B 109.5 . .
H10A C103 H10B 109.5 . .
C21 C103 H10C 109.5 . .
H10A C103 H10C 109.5 . .
H10B C103 H10C 109.5 . .
O24 C50 O20' 124(3) . .
O24 C50 O20 125(3) . .
O20' C50 O20 38(2) . .
O24 C50 O24' 41(2) . .
O20' C50 O24' 100(3) . .
O20 C50 O24' 129(3) . .
O24 C50 C45 111.1(17) . .
O20' C50 C45 125(2) . .
O20 C50 C45 111(2) . .
O24' C50 C45 120(2) . .
C24 C146 H14A 109.5 . .
C24 C146 H14B 109.5 . .
H14A C146 H14B 109.5 . .
C24 C146 H14C 109.5 . .
H14A C146 H14C 109.5 . .
H14B C146 H14C 109.5 . .
C100 C150 H15A 109.5 . .
C100 C150 H15B 109.5 . .
H15A C150 H15B 109.5 . .
C100 C150 H15C 109.5 . .
H15A C150 H15C 109.5 . .
H15B C150 H15C 109.5 . .
C75 O25 Dy1 163(2) . .
C75 O25 Dy2 96.9(15) . .
Dy1 O25 Dy2 98.1(12) . .
C75 O26 Dy2 99.9(15) . .
O25 C75 O26 115.7(13) . .
O25 C75 C4 122(2) . .
O26 C75 C4 120(2) . .
C75 C4 C37 108.1(16) . .
C75 C4 C77 107.8(16) . .
C37 C4 C77 111.2(16) . .
C75 C4 C36 107.7(16) . .
C37 C4 C36 110.9(16) . .
C77 C4 C36 110.9(16) . .
C4 C36 H36A 109.5 . .
C4 C36 H36B 109.5 . .
H36A C36 H36B 109.5 . .
C4 C36 H36C 109.5 . .
H36A C36 H36C 109.5 . .
H36B C36 H36C 109.5 . .
C4 C37 H37A 109.5 . .
C4 C37 H37B 109.5 . .
H37A C37 H37B 109.5 . .
C4 C37 H37C 109.5 . .
H37A C37 H37C 109.5 . .
H37B C37 H37C 109.5 . .
C4 C77 H77A 109.5 . .
C4 C77 H77B 109.5 . .
H77A C77 H77B 109.5 . .
C4 C77 H77C 109.5 . .
H77A C77 H77C 109.5 . .
H77B C77 H77C 109.5 . .
C75' O25' Dy2 92(3) . .
C75' O25' Dy1 142(2) . .
Dy2 O25' Dy1 103.9(14) . .
C75' O26' Dy2 91(2) . .
O25' C75' O26' 116(4) . .
O25' C75' C4' 133(3) . .
O26' C75' C4' 108(3) . .
O25' C75' Dy2 59(2) . .
O26' C75' Dy2 60(2) . .
C4' C75' Dy2 167.1(17) . .
C36' C4' C37' 115.4(16) . .
C36' C4' C77' 115.4(16) . .
C37' C4' C77' 115.3(16) . .
C36' C4' C75' 103(2) . .
C37' C4' C75' 103(2) . .
C77' C4' C75' 103(2) . .
C4' C77' H77D 109.5 . .
C4' C77' H77E 109.5 . .
H77D C77' H77E 109.5 . .
C4' C77' H77F 109.5 . .
H77D C77' H77F 109.5 . .
H77E C77' H77F 109.5 . .
C4' C37' H37D 109.5 . .
C4' C37' H37E 109.5 . .
H37D C37' H37E 109.5 . .
C4' C37' H37F 109.5 . .
H37D C37' H37F 109.5 . .
H37E C37' H37F 109.5 . .
C4' C36' H36D 109.5 . .
C4' C36' H36E 109.5 . .
H36D C36' H36E 109.5 . .
C4' C36' H36F 109.5 . .
H36D C36' H36F 109.5 . .
H36E C36' H36F 109.5 . .
C3 C127 C39 111.2(18) . .
C3 C127 C2 110.8(18) . .
C39 C127 C2 110.6(18) . .
C3 C127 C59 108.1(17) . .
C39 C127 C59 108(2) . .
C2 C127 C59 107.6(18) . .
C127 C39 H39A 109.5 . .
C127 C39 H39B 109.5 . .
H39A C39 H39B 109.5 . .
C127 C39 H39C 109.5 . .
H39A C39 H39C 109.5 . .
H39B C39 H39C 109.5 . .
C127 C2 H2A 109.5 . .
C127 C2 H2B 109.5 . .
H2A C2 H2B 109.5 . .
C127 C2 H2C 109.5 . .
H2A C2 H2C 109.5 . .
H2B C2 H2C 109.5 . .
C127 C3 H3A 109.5 . .
C127 C3 H3B 109.5 . .
H3A C3 H3B 109.5 . .
C127 C3 H3C 109.5 . .
H3A C3 H3C 109.5 . .
H3B C3 H3C 109.5 . .
H2D C2' H2E 109.5 . .
H2D C2' H2F 109.5 . .
H2E C2' H2F 109.5 . .
H39D C39' H39E 109.5 . .
H39D C39' H39F 109.5 . .
H39E C39' H39F 109.5 . .
C45 C44 H44A 109.5 . .
C45 C44 H44B 109.5 . .
H44A C44 H44B 109.5 . .
C45 C44 H44C 109.5 . .
H44A C44 H44C 109.5 . .
H44B C44 H44C 109.5 . .
C48 C45 C44 110.5(15) . .
C48 C45 C43 109.6(15) . .
C44 C45 C43 109.7(14) . .
C48 C45 C50 109.0(14) . .
C44 C45 C50 108.8(15) . .
C43 C45 C50 109.2(14) . .
C45 C43 H43A 109.5 . .
C45 C43 H43B 109.5 . .
H43A C43 H43B 109.5 . .
C45 C43 H43C 109.5 . .
H43A C43 H43C 109.5 . .
H43B C43 H43C 109.5 . .
O33 N1 O32 118(3) . .
O33 N1 O31 121(3) . .
O32 N1 O31 121(3) . .
O33 N1 O30 120(3) . 2_656
O32 N1 O30 119(3) . 2_656
O31 N1 O30 21.8(19) . 2_656
O30 O31 N1 113(6) 2_656 .
O30 O31 N2 28(4) 2_656 2_656
N1 O31 N2 89(3) . 2_656
N1 O32 Co3 124(2) . .
N1 O32 Co1 84.9(18) . .
Co3 O32 Co1 151.4(13) . .
N1 O33 Co1 98(2) . .
O30 N2 O29 124(4) . .
O30 N2 O28 117(4) . .
O29 N2 O28 119(3) . .
O30 N2 O31 15(2) . 2_656
O29 N2 O31 112(3) . 2_656
O28 N2 O31 129(3) . 2_656
N2 O28 Co3 96(2) . .
O29 O29 N2 147(5) 2_656 .
O29 O29 Co3 85(3) 2_656 2_656
N2 O29 Co3 125(2) . 2_656
O29 O29 Co3 67(3) 2_656 .
N2 O29 Co3 84(2) . .
Co3 O29 Co3 150.7(11) 2_656 .
O31 O30 N2 137(6) 2_656 .
O31 O30 N1 45(4) 2_656 2_656
N2 O30 N1 97(3) . 2_656
O31' N1' O33' 114(3) . .
O31' N1' O32' 128(4) . .
O33' N1' O32' 117(3) . .
O31' N1' O30' 13(2) . 2_656
O33' N1' O30' 124(3) . 2_656
O32' N1' O30' 118(3) . 2_656
O30' O31' N1' 143(6) 2_656 .
O30' O31' N2' 53(5) 2_656 2_656
N1' O31' N2' 93(3) . 2_656
N1' O32' Co1 123(2) . .
N1' O32' Co3 85.1(19) . .
Co1 O32' Co3 151.8(12) . .
N1' O33' Co3 98(2) . .
O29' N2' O28' 116(3) . .
O29' N2' O30' 118(3) . .
O28' N2' O30' 124(3) . .
O29' N2' O31' 123(3) . 2_656
O28' N2' O31' 119(3) . 2_656
O30' N2' O31' 24.2(17) . 2_656
O28' O28' N2' 139(4) 2_656 .
O28' O28' Co1 93(3) 2_656 2_656
N2' O28' Co1 125(2) . 2_656
N2' O29' Co1 101(2) . .
O31' O30' N2' 103(6) 2_656 .
O31' O30' N1' 24(4) 2_656 2_656
N2' O30' N1' 81(2) . 2_656
C42 O8 Dy2 146(4) . .
O15 C42 O8 113(5) . .
O15 C42 C32 122(3) . .
O8 C42 C32 122(3) . .
C42 C32 C51 108(3) . .
C42 C32 C41 109(2) . .
C51 C32 C41 111(2) . .
C42 C32 C40 108(2) . .
C51 C32 C40 109(2) . .
C41 C32 C40 110(2) . .
C32 C51 H51A 109.5 . .
C32 C51 H51B 109.5 . .
H51A C51 H51B 109.5 . .
C32 C51 H51C 109.5 . .
H51A C51 H51C 109.5 . .
H51B C51 H51C 109.5 . .
C32 C40 H40A 109.5 . .
C32 C40 H40B 109.5 . .
H40A C40 H40B 109.5 . .
C32 C40 H40C 109.5 . .
H40A C40 H40C 109.5 . .
H40B C40 H40C 109.5 . .
C32 C41 H41A 109.5 . .
C32 C41 H41B 109.5 . .
H41A C41 H41B 109.5 . .
C32 C41 H41C 109.5 . .
H41A C41 H41C 109.5 . .
H41B C41 H41C 109.5 . .
C42' O8' Dy2 159(5) . .
C32' C51' H51D 109.5 . .
C32' C51' H51E 109.5 . .
H51D C51' H51E 109.5 . .
C32' C51' H51F 109.5 . .
H51D C51' H51F 109.5 . .
H51E C51' H51F 109.5 . .
C51' C32' C40' 106(3) . .
C51' C32' C42' 111(3) . .
C40' C32' C42' 112(3) . .
C32' C40' H40D 109.5 . .
C32' C40' H40E 109.5 . .
H40D C40' H40E 109.5 . .
C32' C40' H40F 109.5 . .
H40D C40' H40F 109.5 . .
H40E C40' H40F 109.5 . .
O8' C42' O15 127(6) . .
O8' C42' C32' 113(5) . .
O15 C42' C32' 120(3) . .

loop_
_geom_bond_atom_site_label_1
_geom_bond_atom_site_label_2
_geom_bond_distance
_geom_bond_site_symmetry_2
Dy1 O25 2.15(2) .
Dy1 O6 2.220(11) 2_656
Dy1 O13 2.253(16) .
Dy1 O10 2.258(14) .
Dy1 O3 2.345(13) .
Dy1 O2 2.386(11) .
Dy1 O25' 2.46(3) .
Dy1 O4 2.462(13) .
Dy1 P1 3.057(5) .
Dy1 Dy2 3.7596(15) .
Dy2 O8' 2.14(4) .
Dy2 O7 2.229(18) .
Dy2 O11 2.260(12) .
Dy2 O25' 2.31(4) .
Dy2 O26' 2.32(4) .
Dy2 O3 2.352(11) .
Dy2 O5 2.395(12) .
Dy2 O8 2.41(3) .
Dy2 O45 2.449(12) .
Dy2 C75' 2.68(4) .
Dy2 O26 2.73(4) .
Dy2 O25 2.79(4) .
Dy3 O22 2.06(2) .
Dy3 O9 2.214(14) .
Dy3 O16 2.252(17) .
Dy3 O19 2.282(15) .
Dy3 O14' 2.28(4) .
Dy3 O34' 2.37(4) .
Dy3 O34 2.37(2) .
Dy3 O46 2.379(11) .
Dy3 O38' 2.40(3) .
Dy3 O14 2.66(3) .
Dy3 C81' 2.75(3) .
Dy3 O22' 2.78(4) .
Dy4 O18 2.29(3) .
Dy4 O20 2.31(2) .
Dy4 O38 2.32(2) .
Dy4 O23 2.35(2) .
Dy4 O34 2.37(2) .
Dy4 O22 2.43(3) .
Dy4 O21 2.55(2) .
Dy4 C81 2.84(2) .
Dy4 P4 3.068(9) .
Dy4 Co3 3.468(3) .
O34 Co3 2.228(4) .
O34 H34D 1.0000 .
C81 O22 1.287(10) .
C81 O38 1.311(10) .
C81 C90 1.515(9) .
C90 C91 1.511(13) .
C90 C85 1.513(9) .
C90 C88 1.517(13) .
C88 H88A 0.9800 .
C88 H88B 0.9800 .
C88 H88C 0.9800 .
C85 H85A 0.9800 .
C85 H85B 0.9800 .
C85 H85C 0.9800 .
C91 H91A 0.9800 .
C91 H91B 0.9800 .
C91 H91C 0.9800 .
O24 C50 1.256(19) .
O24 Co5 2.18(2) .
P4 O23 1.56(3) .
P4 O36 1.55(3) .
P4 O21 1.61(2) .
P4 C55 1.84(4) .
O23 Co3 2.05(3) .
O21 Co5 2.19(2) .
C55 C56 1.52(2) .
C55 C57 1.52(2) .
C55 C80 1.52(2) .
C80 H80D 0.9800 .
C80 H80E 0.9800 .
C80 H80F 0.9800 .
C57 H57D 0.9800 .
C57 H57E 0.9800 .
C57 H57F 0.9800 .
C56 H56D 0.9800 .
C56 H56E 0.9800 .
C56 H56F 0.9800 .
O20 C50 1.305(19) .
Dy4' O36' 1.33(3) 2_656
Dy4' O20' 2.13(2) .
Dy4' O22' 2.37(3) .
Dy4' O34' 2.42(3) .
Dy4' O21' 2.43(3) .
Dy4' O23' 2.43(3) .
Dy4' O18' 2.59(3) .
Dy4' P4' 2.726(16) 2_656
Dy4' P4' 3.069(12) .
Dy4' Co5 3.396(4) .
O34' Co3 1.96(2) .
O34' H34E 1.0000 .
C81' O22' 1.292(10) .
C81' O38' 1.295(11) .
C81' C90' 1.504(10) .
C90' C85' 1.508(10) .
C90' C91' 1.508(13) .
C90' C88' 1.511(14) .
C91' H91D 0.9800 .
C91' H91E 0.9800 .
C91' H91F 0.9800 .
C85' H85D 0.9800 .
C85' H85E 0.9800 .
C85' H85F 0.9800 .
C88' H88D 0.9800 .
C88' H88E 0.9800 .
C88' H88F 0.9800 .
P4' O21' 1.51(3) .
P4' O23' 1.55(3) .
P4' O36' 1.59(3) .
P4' C55' 1.81(4) .
P4' Dy4' 2.726(16) 2_656
O23' Co3 2.12(3) .
O36' Dy4' 1.33(3) 2_656
O21' Co5 1.70(3) .
C55' C57' 1.56(3) .
C55' C56' 1.56(3) .
C55' C80' 1.56(3) .
C56' H56A 0.9800 .
C56' H56B 0.9800 .
C56' H56C 0.9800 .
C57' H57A 0.9800 .
C57' H57B 0.9800 .
C57' H57C 0.9800 .
C80' H80A 0.9800 .
C80' H80B 0.9800 .
C80' H80C 0.9800 .
O24' C50 1.32(2) .
O24' Co5 1.94(3) .
O20' C50 1.277(19) .
Co1 O28' 2.05(3) 2_656
Co1 O2 2.052(12) .
Co1 O33 2.06(2) .
Co1 O29' 2.07(3) .
Co1 O3 2.068(11) .
Co1 O5 2.077(12) .
Co1 O32' 2.09(2) .
Co1 O32 2.33(2) .
Co2 O12 1.84(5) 2_656
Co2 O12 1.84(5) .
Co2 O4 1.993(12) .
Co2 O4 1.993(12) 2_656
Co2 O12' 2.05(6) .
Co2 O12' 2.05(6) 2_656
Co3 O28 2.05(3) .
Co3 O46 2.059(15) .
Co3 O33' 2.08(3) .
Co3 O32 2.09(2) .
Co3 O29 2.13(3) 2_656
Co3 O29 2.31(3) .
Co3 O32' 2.33(2) .
Co4 O14 1.77(4) .
Co4 O17 1.937(15) .
Co4 O15 1.989(19) .
Co4 O45 2.010(15) .
Co4 O14' 2.28(4) .
Co5 O21' 1.70(3) 2_656
Co5 O24' 1.94(3) 2_656
Co5 O24 2.18(2) 2_656
Co5 O21 2.19(2) 2_656
Co5 Dy4' 3.396(4) 2_656
P1 O6 1.500(12) .
P1 O2 1.542(12) .
P1 O4 1.541(13) .
P1 C21 1.814(17) .
P2 O9 1.523(15) .
P2 O5 1.526(12) .
P2 O45 1.543(14) .
P2 C24 1.83(2) .
P3 O7 1.35(2) .
P3 O14 1.60(4) .
P3 O46 1.74(3) .
P3 C60 1.87(3) .
P3' O46 1.34(2) .
P3' O14' 1.47(4) .
P3' O7 1.68(3) .
P3' C60 1.82(3) .
O3 H3D 1.0000 .
O6 Dy1 2.220(11) 2_656
O10 C53' 1.20(2) .
O10 C53 1.345(10) .
C21 C38 1.51(3) .
C21 C47 1.52(3) .
C21 C103 1.53(3) .
O13 C71 1.28(3) .
C24 C146 1.50(3) .
C24 C34 1.51(3) .
C24 C92 1.53(3) .
O16 C59 1.259(18) .
C27 C100 1.48(3) .
C27 H27A 0.9800 .
C27 H27B 0.9800 .
C27 H27C 0.9800 .
O11 C53' 1.21(2) .
O11 C53 1.347(10) .
C29 C74 1.48(4) .
C29 C61 1.49(4) .
C29 C46 1.53(3) .
C29 C71 1.58(4) .
O17 C59 1.246(18) .
C34 H34A 0.9800 .
C34 H34B 0.9800 .
C34 H34C 0.9800 .
O19 C63 1.27(3) .
O18 C63 1.43(4) .
O18' C63 1.12(4) .
C38 H38A 0.9800 .
C38 H38B 0.9800 .
C38 H38C 0.9800 .
O15 C42 1.22(3) .
O15 C42' 1.35(7) .
C47 H47A 0.9800 .
C47 H47B 0.9800 .
C47 H47C 0.9800 .
C46 H46A 0.9800 .
C46 H46B 0.9800 .
C46 H46C 0.9800 .
O12 C71 1.34(5) .
O12' C71 0.99(6) .
C53 C100 1.39(3) .
C53' C100 1.69(5) .
C54 C60 1.46(4) .
C54 H54A 0.9800 .
C54 H54B 0.9800 .
C54 H54C 0.9800 .
C58 C60 1.55(4) .
C58 H58A 0.9800 .
C58 H58B 0.9800 .
C58 H58C 0.9800 .
C59 C127 1.53(3) .
C60 C62 1.54(3) .
C61 H61A 0.9800 .
C61 H61B 0.9800 .
C61 H61C 0.9800 .
C62 H62A 0.9800 .
C62 H62B 0.9800 .
C62 H62C 0.9800 .
C63 C97 1.54(3) .
C74 H74A 0.9800 .
C74 H74B 0.9800 .
C74 H74C 0.9800 .
C82 C97 1.53(3) .
C82 H82A 0.9800 .
C82 H82B 0.9800 .
C82 H82C 0.9800 .
C87 C97 1.51(3) .
C87 H87A 0.9800 .
C87 H87B 0.9800 .
C87 H87C 0.9800 .
C48 C45 1.48(2) .
C48 H48A 0.9800 .
C48 H48B 0.9800 .
C48 H48C 0.9800 .
C92 H92A 0.9800 .
C92 H92B 0.9800 .
C92 H92C 0.9800 .
C93 C100 1.50(3) .
C93 H93A 0.9800 .
C93 H93B 0.9800 .
C93 H93C 0.9800 .
C95 C97 1.51(3) .
C95 H95A 0.9800 .
C95 H95B 0.9800 .
C95 H95C 0.9800 .
C100 C150 1.59(3) .
C103 H10A 0.9800 .
C103 H10B 0.9800 .
C103 H10C 0.9800 .
C50 C45 1.53(3) .
C146 H14A 0.9800 .
C146 H14B 0.9800 .
C146 H14C 0.9800 .
C150 H15A 0.9800 .
C150 H15B 0.9800 .
C150 H15C 0.9800 .
O25 C75 1.294(9) .
O26 C75 1.298(9) .
C75 C4 1.499(11) .
C4 C37 1.52(3) .
C4 C77 1.52(3) .
C4 C36 1.52(3) .
C36 H36A 0.9800 .
C36 H36B 0.9800 .
C36 H36C 0.9800 .
C37 H37A 0.9800 .
C37 H37B 0.9800 .
C37 H37C 0.9800 .
C77 H77A 0.9800 .
C77 H77B 0.9800 .
C77 H77C 0.9800 .
O25' C75' 1.292(11) .
O26' C75' 1.301(11) .
C75' C4' 1.498(11) .
C4' C36' 1.42(3) .
C4' C37' 1.42(3) .
C4' C77' 1.42(3) .
C77' H77D 0.9800 .
C77' H77E 0.9800 .
C77' H77F 0.9800 .
C37' H37D 0.9800 .
C37' H37E 0.9800 .
C37' H37F 0.9800 .
C36' H36D 0.9800 .
C36' H36E 0.9800 .
C36' H36F 0.9800 .
C127 C3 1.49(2) .
C127 C39 1.498(10) .
C127 C2 1.50(2) .
C39 H39A 0.9800 .
C39 H39B 0.9800 .
C39 H39C 0.9800 .
C2 H2A 0.9800 .
C2 H2B 0.9800 .
C2 H2C 0.9800 .
C3 H3A 0.9800 .
C3 H3B 0.9800 .
C3 H3C 0.9800 .
C2' H2D 0.9800 .
C2' H2E 0.9800 .
C2' H2F 0.9800 .
C39' H39D 0.9800 .
C39' H39E 0.9800 .
C39' H39F 0.9800 .
C44 C45 1.48(2) .
C44 H44A 0.9800 .
C44 H44B 0.9800 .
C44 H44C 0.9800 .
C45 C43 1.49(2) .
C43 H43A 0.9800 .
C43 H43B 0.9800 .
C43 H43C 0.9800 .
N1 O33 1.25(4) .
N1 O32 1.28(4) .
N1 O31 1.30(4) .
N1 O30 1.68(4) 2_656
O31 O30 0.68(4) 2_656
O31 N2 1.81(5) 2_656
N2 O30 1.25(4) .
N2 O29 1.29(4) .
N2 O28 1.29(5) .
N2 O31 1.81(5) 2_656
O29 O29 1.10(4) 2_656
O29 Co3 2.13(3) 2_656
O30 O31 0.68(4) 2_656
O30 N1 1.68(4) 2_656
N1' O31' 1.20(4) .
N1' O33' 1.26(4) .
N1' O32' 1.31(4) .
N1' O30' 1.78(4) 2_656
O31' O30' 0.68(3) 2_656
O31' N2' 1.61(4) 2_656
N2' O29' 1.28(4) .
N2' O28' 1.31(4) .
N2' O30' 1.32(4) .
N2' O31' 1.61(4) 2_656
O28' O28' 1.17(4) 2_656
O28' Co1 2.05(2) 2_656
O30' O31' 0.68(3) 2_656
O30' N1' 1.78(4) 2_656
O8 C42 1.22(3) .
C42 C32 1.49(8) .
C32 C51 1.502(10) .
C32 C41 1.51(2) .
C32 C40 1.52(2) .
C51 H51A 0.9800 .
C51 H51B 0.9800 .
C51 H51C 0.9800 .
C40 H40A 0.9800 .
C40 H40B 0.9800 .
C40 H40C 0.9800 .
C41 H41A 0.9800 .
C41 H41B 0.9800 .
C41 H41C 0.9800 .
O8' C42' 1.22(3) .
C51' C32' 1.497(10) .
C51' H51D 0.9800 .
C51' H51E 0.9800 .
C51' H51F 0.9800 .
C32' C40' 1.50(2) .
C32' C42' 1.55(9) .
C40' H40D 0.9800 .
C40' H40E 0.9800 .
C40' H40F 0.9800 .
